data_4314225
loop_
_publ_author_name
'Nathalie Laronze'
'J\'er\^ome Marrot'
'Gilbert Herv\'e'

_publ_contact_author
;
     Pr. G. Herv\'e
     Institut Lavoisier, IREM, UMR CNRS C 8637
     Universit\'e de Versailles Saint-Quentin-en-Yvelines
     45 Avenue des Etats Unis
     78035 Versailles cedex
     France
;
_publ_contact_author_email herve@chimie.uvsq.fr
_publ_contact_author_fax '(33) 1 39 25 43 81'
_publ_contact_author_phone '(33) 1 39 25 42 32'
_publ_section_title
;
 Cation-Directed Synthesis of Tungstosilicates. 1. Syntheses and
 Structures of K10A-\a-[SiW9O34].24H2O, of the Sandwich-Type Complex
 K10.75[Co(H2O)6]0.5[Co(H2O)4Cl]0.25A-\a-[K2{Co(H2O)2}3(SiW9O34)2].32H2O
 and of Cs15[K(SiW11O39)2].39H2O
;
_journal_name_full 'Inorganic Chemistry'
_journal_page_first 5857
_journal_page_last 5862
_journal_paper_doi 10.1021/ic0342752
_journal_volume 42
_journal_year 2003
_chemical_formula_sum 'K10 O45.75 Si W9'
_chemical_formula_weight 2805.74
_chemical_name_systematic
;
?
;
_space_group_IT_number 12
_symmetry_cell_setting monoclinic
_symmetry_space_group_name_Hall '-C 2y'
_symmetry_space_group_name_H-M 'C 1 2/m 1'
_atom_sites_solution_hydrogens geom
_atom_sites_solution_primary direct
_atom_sites_solution_secondary difmap
_audit_creation_method SHELXL-97
_cell_angle_alpha 90.00
_cell_angle_beta 103.4790(10)
_cell_angle_gamma 90.00
_cell_formula_units_Z 8
_cell_length_a 33.7316(13)
_cell_length_b 16.5324(6)
_cell_length_c 17.2177(6)
_cell_measurement_reflns_used 21634
_cell_measurement_temperature 296(2)
_cell_volume 9337.2(6)
_computing_cell_refinement 'Bruker SMART'
_computing_data_collection 'Bruker SMART'
_computing_data_reduction 'Bruker SHELXTL'
_computing_molecular_graphics 'Bruker SHELXTL'
_computing_publication_material 'Bruker SHELXTL'
_computing_structure_refinement 'SHELXL-97 (Sheldrick, 1997)'
_computing_structure_solution 'SHELXS-97 (Sheldrick, 1990)'
_diffrn_ambient_temperature 296(2)
_diffrn_measured_fraction_theta_full 0.900
_diffrn_measured_fraction_theta_max 0.900
_diffrn_measurement_device_type 'CCD area detector'
_diffrn_measurement_method 'phi and omega scans'
_diffrn_radiation_monochromator graphite
_diffrn_radiation_source 'fine-focus sealed tube'
_diffrn_radiation_type MoK\a
_diffrn_radiation_wavelength 0.71073
_diffrn_reflns_av_R_equivalents 0.0497
_diffrn_reflns_av_sigmaI/netI 0.0654
_diffrn_reflns_limit_h_max 45
_diffrn_reflns_limit_h_min -44
_diffrn_reflns_limit_k_max 12
_diffrn_reflns_limit_k_min -23
_diffrn_reflns_limit_l_max 23
_diffrn_reflns_limit_l_min -21
_diffrn_reflns_number 33152
_diffrn_reflns_theta_full 30.04
_diffrn_reflns_theta_max 30.04
_diffrn_reflns_theta_min 1.22
_diffrn_standards_decay_% 0
_diffrn_standards_interval_count 0
_diffrn_standards_interval_time 0
_diffrn_standards_number 0
_exptl_absorpt_coefficient_mu 23.107
_exptl_absorpt_correction_T_max 0.2059
_exptl_absorpt_correction_T_min 0.1403
_exptl_absorpt_correction_type multi-scan
_exptl_absorpt_process_details 'SADABS (Sheldrick, 1996)'
_exptl_crystal_colour colorless
_exptl_crystal_density_diffrn 3.992
_exptl_crystal_density_method 'not measured'
_exptl_crystal_description parallelepiped
_exptl_crystal_F_000 9888
_exptl_crystal_size_max 0.14
_exptl_crystal_size_mid 0.10
_exptl_crystal_size_min 0.10
_refine_diff_density_max 2.657
_refine_diff_density_min -1.771
_refine_diff_density_rms 0.344
_refine_ls_extinction_coef 0.0000161(19)
_refine_ls_extinction_expression Fc^*^=kFc[1+0.001xFc^2^\l^3^/sin(2\q)]^-1/4^
_refine_ls_extinction_method SHELXL
_refine_ls_goodness_of_fit_ref 1.072
_refine_ls_hydrogen_treatment mixed
_refine_ls_matrix_type full
_refine_ls_number_parameters 664
_refine_ls_number_reflns 12712
_refine_ls_number_restraints 0
_refine_ls_restrained_S_all 1.072
_refine_ls_R_factor_all 0.0760
_refine_ls_R_factor_gt 0.0457
_refine_ls_shift/su_max 0.002
_refine_ls_shift/su_mean 0.000
_refine_ls_structure_factor_coef Fsqd
_refine_ls_weighting_details 'calc w=1/[\s^2^(Fo^2^)+(0.0342P)^2^+103.3274P] where P=(Fo^2^+2Fc^2^)/3'
_refine_ls_weighting_scheme calc
_refine_ls_wR_factor_gt 0.0937
_refine_ls_wR_factor_ref 0.1049
_reflns_number_gt 9185
_reflns_number_total 12712
_reflns_threshold_expression >2sigma(I)
_cod_data_source_file ic0342752si20030318_055959_1.cif
_cod_data_source_block 1
_cod_depositor_comments
;
The following automatic conversions were performed:

'_symmetry_cell_setting' value 'Monoclinic' changed to 'monoclinic'
according to the built-in table from CIF Core dictionary named
'cif_core.dic' version 2.4.1 from 2010-06-29.

Automatic conversion script
Id: cif_fix_values 1646 2011-03-28 12:23:43Z adriana 
;
_cod_database_code 4314225

loop_
_symmetry_equiv_pos_as_xyz
'x, y, z'
'-x, y, -z'
'x+1/2, y+1/2, z'
'-x+1/2, y+1/2, -z'
'-x, -y, -z'
'x, -y, z'
'-x+1/2, -y+1/2, -z'
'x+1/2, -y+1/2, z'

loop_
_atom_site_label
_atom_site_type_symbol
_atom_site_fract_x
_atom_site_fract_y
_atom_site_fract_z
_atom_site_U_iso_or_equiv
_atom_site_adp_type
_atom_site_occupancy
_atom_site_symmetry_multiplicity
_atom_site_calc_flag
_atom_site_refinement_flags
_atom_site_disorder_assembly
_atom_site_disorder_group
W1 W 0.315967(13) 0.09945(3) 1.05227(3) 0.02306(10) Uani 1 1 d . . .
W2 W 0.350046(14) 0.21274(3) 1.24382(3) 0.02382(10) Uani 1 1 d . . .
W3 W 0.377099(14) 0.11321(3) 1.41204(3) 0.02428(11) Uani 1 1 d . . .
W4 W 0.460208(19) 0.0000 1.32780(4) 0.02459(14) Uani 1 2 d S . .
W5 W 0.428189(13) 0.10206(3) 1.15540(3) 0.02231(10) Uani 1 1 d . . .
W6 W 0.324232(15) 0.38691(3) 0.58159(3) 0.02803(11) Uani 1 1 d . . .
W7 W 0.350638(14) 0.28409(3) 0.74908(3) 0.02599(11) Uani 1 1 d . . .
W8 W 0.378421(14) 0.40008(3) 0.94039(3) 0.02351(10) Uani 1 1 d . . .
W9 W 0.450924(14) 0.39585(3) 0.79814(3) 0.02624(11) Uani 1 1 d . . .
W10 W 0.42419(2) 0.5000 0.62515(4) 0.02563(14) Uani 1 2 d S . .
Si1 Si 0.35530(12) 0.0000 1.2347(2) 0.0162(8) Uani 1 2 d S . .
Si2 Si 0.35815(13) 0.5000 0.7546(2) 0.0195(8) Uani 1 2 d S . .
O1 O 0.3188(3) 0.0000 0.9940(6) 0.030(3) Uani 1 2 d S . .
O2 O 0.3278(2) 0.1712(4) 1.1411(4) 0.0251(16) Uani 1 1 d . . .
O3 O 0.3807(2) 0.0925(4) 1.0801(4) 0.0243(16) Uani 1 1 d . . .
O4 O 0.3256(3) 0.0000 1.1445(5) 0.021(2) Uani 1 2 d S . .
O5 O 0.2635(2) 0.0942(5) 1.0476(5) 0.0336(19) Uani 1 1 d . . .
O6 O 0.3173(2) 0.1649(5) 0.9738(4) 0.0331(19) Uani 1 1 d . . .
O7 O 0.4049(2) 0.1722(4) 1.2166(4) 0.0241(16) Uani 1 1 d . . .
O8 O 0.3615(2) 0.3118(5) 1.2210(5) 0.0338(19) Uani 1 1 d . . .
O9 O 0.3026(2) 0.2269(5) 1.2666(4) 0.0312(18) Uani 1 1 d . . .
O10 O 0.3820(2) 0.2099(4) 1.3525(4) 0.0285(17) Uani 1 1 d . . .
O11 O 0.3494(2) 0.0814(4) 1.2837(4) 0.0197(15) Uani 1 1 d . . .
O12 O 0.3283(3) 0.1316(5) 1.4264(4) 0.0329(19) Uani 1 1 d . . .
O13 O 0.4317(2) 0.0797(5) 1.3715(4) 0.0298(18) Uani 1 1 d . . .
O14 O 0.4086(3) 0.1415(5) 1.5026(4) 0.037(2) Uani 1 1 d . . .
O15 O 0.3758(3) 0.0000 1.4285(6) 0.028(2) Uani 1 2 d S . .
O16 O 0.5067(3) 0.0000 1.3977(6) 0.026(2) Uani 1 2 d S . .
O17 O 0.4718(2) 0.0805(4) 1.2543(4) 0.0234(16) Uani 1 1 d . . .
O18 O 0.4036(3) 0.0000 1.2225(5) 0.021(2) Uani 1 2 d S . .
O19 O 0.4470(3) 0.0000 1.1182(6) 0.025(2) Uani 1 2 d S . .
O20 O 0.4544(2) 0.1686(5) 1.1082(4) 0.0298(18) Uani 1 1 d . . .
O21 O 0.2736(3) 0.3677(5) 0.5838(5) 0.039(2) Uani 1 1 d . . .
O22 O 0.3250(3) 0.3574(6) 0.4851(5) 0.043(2) Uani 1 1 d . . .
O23 O 0.3173(3) 0.5000 0.5665(6) 0.028(2) Uani 1 2 d S . .
O24 O 0.3868(2) 0.4194(5) 0.5983(4) 0.0269(17) Uani 1 1 d . . .
O25 O 0.3381(2) 0.4172(4) 0.7115(4) 0.0228(16) Uani 1 1 d . . .
O26 O 0.3476(2) 0.2889(5) 0.6361(4) 0.0292(18) Uani 1 1 d . . .
O27 O 0.2981(2) 0.2694(5) 0.7401(5) 0.0347(19) Uani 1 1 d . . .
O28 O 0.3691(3) 0.1861(5) 0.7688(5) 0.043(2) Uani 1 1 d . . .
O29 O 0.4106(2) 0.3239(5) 0.7564(4) 0.0284(17) Uani 1 1 d . . .
O30 O 0.3610(2) 0.3249(4) 0.8547(4) 0.0262(17) Uani 1 1 d . . .
O31 O 0.4053(3) 0.3341(5) 1.0117(4) 0.035(2) Uani 1 1 d . . .
O32 O 0.3303(3) 0.4048(5) 0.9630(5) 0.037(2) Uani 1 1 d . . .
O33 O 0.3988(3) 0.5000 0.9926(6) 0.026(2) Uani 1 2 d S . .
O34 O 0.3571(3) 0.5000 0.8492(5) 0.021(2) Uani 1 2 d S . .
O35 O 0.4295(2) 0.4105(4) 0.8903(4) 0.0265(17) Uani 1 1 d . . .
O36 O 0.4814(3) 0.5000 0.8329(7) 0.033(3) Uani 1 2 d S . .
O37 O 0.4608(2) 0.4196(5) 0.6955(5) 0.0317(18) Uani 1 1 d . . .
O38 O 0.4069(3) 0.5000 0.7476(6) 0.022(2) Uani 1 2 d S . .
O39 O 0.4926(2) 0.3327(5) 0.8366(5) 0.0340(19) Uani 1 1 d . . .
O40 O 0.4492(4) 0.5000 0.5472(7) 0.040(3) Uani 1 2 d S . .
K1 K 0.22624(15) 0.5000 0.6161(3) 0.0547(12) Uani 1 2 d S . .
K2 K 0.43098(8) 0.32176(17) 1.17188(15) 0.0359(6) Uani 1 1 d . . .
K3 K 0.27457(13) 0.5000 0.8745(3) 0.0442(10) Uani 1 2 d S . .
K4 K 0.41264(13) 0.0000 1.6025(2) 0.0451(10) Uani 1 2 d S . .
K5 K 0.42636(11) 0.2683(2) 0.6108(2) 0.0553(9) Uani 1 1 d . . .
K6 K 0.26927(9) 0.26143(19) 1.39179(17) 0.0453(7) Uani 1 1 d . . .
K7 K 0.26874(11) 0.2758(2) 0.87978(19) 0.0557(9) Uani 1 1 d . . .
K8 K 0.39455(9) 0.17802(17) 0.94642(17) 0.0391(6) Uani 1 1 d . . .
K9 K 0.5000 -0.1344(3) 1.5000 0.0463(10) Uani 1 2 d S . .
K10 K 0.5000 0.3263(3) 1.0000 0.0607(14) Uani 1 2 d S . .
K11 K 0.2453(5) 0.0000 0.8741(8) 0.113(5) Uani 0.50 2 d SP . .
K12 K 0.4104(7) 0.5000 0.3798(11) 0.151(7) Uani 0.50 2 d SP . .
K13 K 0.3848(6) 0.5000 1.2639(11) 0.148(8) Uani 0.50 2 d SP . .
K14 K 0.5330(6) 0.0000 1.1494(14) 0.148(7) Uani 0.50 2 d SP . .
K15 K 0.1677(15) 0.0000 0.888(3) 0.33(2) Uiso 0.50 2 d SP . .
K16 K 0.5000 0.620(2) 0.5000 0.271(18) Uani 0.50 2 d SP . .
K17 K 0.3034(10) 0.076(2) 0.711(2) 0.344(16) Uiso 0.50 1 d P . .
K18 K 0.2829(14) 0.099(3) 0.784(3) 0.228(18) Uiso 0.25 1 d P . .
K19 K 0.3093(9) 0.5000 1.3892(16) 0.202(10) Uiso 0.50 2 d SP . .
O1W O 0.4644(4) 0.1840(9) 0.8990(9) 0.099(5) Uani 1 1 d . . .
O2W O 0.4015(7) 0.0000 0.9366(11) 0.092(7) Uani 1 2 d S . .
O3W O 0.5096(5) 0.2231(8) 0.6457(8) 0.111(6) Uani 1 1 d . . .
O4W O 0.4340(4) 0.5000 1.1543(7) 0.043(3) Uani 1 2 d S . .
O5W O 0.3002(4) 0.1593(8) 0.5640(6) 0.074(4) Uani 1 1 d . . .
O6W O 0.4618(4) 0.6102(9) 0.3248(7) 0.090(5) Uani 1 1 d . . .
O7W O 0.4415(4) 0.1218(8) 1.7154(8) 0.093(4) Uani 1 1 d . . .
O8W O 0.2134(4) 0.1672(9) 0.9157(8) 0.102(5) Uani 1 1 d . . .
O9W O 0.2507(3) 0.4060(6) 0.7534(6) 0.055(3) Uani 1 1 d . . .
O10W O 0.4897(6) 0.5000 1.001(2) 0.040(7) Uani 0.50 2 d SP . .
O11W O 0.3026(7) 0.4209(12) 1.2378(18) 0.082(8) Uani 0.50 1 d P . .
O12W O 0.3443(14) 0.036(3) 0.656(3) 0.094(19) Uani 0.25 1 d P . .
O13W O 0.2067(12) 0.0000 0.932(2) 0.096(13) Uani 0.50 2 d SP . .
O14W O 0.4037(6) 0.3442(12) 1.4426(11) 0.150(7) Uiso 1 1 d . . .
O15W O 0.5000 0.0000 1.0000 0.23(2) Uiso 1 4 d S . .
O16W O 0.326(2) 0.0000 0.834(4) 0.18(2) Uiso 0.50 2 d SP . .
O17W O 0.3824(16) 0.0000 0.777(3) 0.137(18) Uiso 0.50 2 d SP . .
O18W O 0.2795(12) 0.394(2) 1.268(2) 0.124(12) Uiso 0.50 1 d P . .
O19W O 0.2690(13) 0.0000 0.572(3) 0.128(17) Uani 0.50 2 d SP . .

loop_
_atom_site_aniso_label
_atom_site_aniso_U_11
_atom_site_aniso_U_22
_atom_site_aniso_U_33
_atom_site_aniso_U_23
_atom_site_aniso_U_13
_atom_site_aniso_U_12
W1 0.0205(2) 0.0264(2) 0.0205(2) 0.00400(18) 0.00137(16) 0.00197(18)
W2 0.0253(2) 0.0202(2) 0.0253(2) 0.00151(17) 0.00464(18) 0.00237(17)
W3 0.0325(3) 0.0193(2) 0.0197(2) -0.00237(17) 0.00332(18) 0.00014(18)
W4 0.0208(3) 0.0265(3) 0.0230(3) 0.000 -0.0019(2) 0.000
W5 0.0214(2) 0.0208(2) 0.0245(2) 0.00273(18) 0.00498(17) -0.00119(17)
W6 0.0295(3) 0.0272(2) 0.0235(2) -0.00440(19) -0.00152(18) -0.00271(19)
W7 0.0286(2) 0.0219(2) 0.0253(2) -0.00383(18) 0.00185(18) -0.00219(18)
W8 0.0316(2) 0.0188(2) 0.0193(2) 0.00178(17) 0.00422(17) 0.00055(18)
W9 0.0254(2) 0.0250(2) 0.0243(2) -0.00133(19) -0.00233(18) 0.00427(18)
W10 0.0259(3) 0.0282(3) 0.0216(3) 0.000 0.0031(3) 0.000
Si1 0.018(2) 0.0136(18) 0.0163(18) 0.000 0.0022(15) 0.000
Si2 0.023(2) 0.018(2) 0.0163(19) 0.000 0.0018(16) 0.000
O1 0.029(6) 0.039(7) 0.022(5) 0.000 0.005(5) 0.000
O2 0.027(4) 0.028(4) 0.019(4) -0.001(3) 0.001(3) 0.003(3)
O3 0.027(4) 0.020(4) 0.025(4) 0.004(3) 0.005(3) 0.000(3)
O4 0.022(5) 0.020(5) 0.020(5) 0.000 0.005(4) 0.000
O5 0.020(4) 0.034(4) 0.042(5) 0.001(4) -0.003(3) 0.000(3)
O6 0.035(5) 0.039(5) 0.024(4) 0.013(4) 0.004(3) 0.004(4)
O7 0.022(4) 0.021(4) 0.029(4) 0.001(3) 0.003(3) -0.004(3)
O8 0.034(5) 0.021(4) 0.044(5) 0.003(4) 0.005(4) 0.007(3)
O9 0.030(4) 0.032(4) 0.032(4) 0.003(4) 0.008(3) 0.009(4)
O10 0.038(5) 0.020(4) 0.027(4) 0.001(3) 0.007(3) 0.002(3)
O11 0.019(4) 0.020(4) 0.021(4) 0.002(3) 0.005(3) 0.003(3)
O12 0.040(5) 0.031(4) 0.030(4) -0.005(4) 0.012(4) 0.004(4)
O13 0.029(4) 0.035(4) 0.023(4) -0.002(3) 0.001(3) 0.002(4)
O14 0.051(6) 0.033(5) 0.024(4) -0.007(4) 0.002(4) -0.002(4)
O15 0.034(7) 0.028(6) 0.018(5) 0.000 0.002(5) 0.000
O16 0.023(6) 0.026(6) 0.028(6) 0.000 0.002(4) 0.000
O17 0.020(4) 0.021(4) 0.027(4) -0.003(3) 0.002(3) -0.009(3)
O18 0.020(5) 0.021(5) 0.020(5) 0.000 0.002(4) 0.000
O19 0.029(6) 0.022(5) 0.026(5) 0.000 0.008(5) 0.000
O20 0.033(5) 0.028(4) 0.032(4) 0.010(4) 0.014(3) -0.004(3)
O21 0.032(5) 0.035(5) 0.043(5) 0.001(4) -0.006(4) -0.003(4)
O22 0.059(6) 0.043(5) 0.026(4) -0.007(4) 0.004(4) 0.000(5)
O23 0.030(6) 0.026(6) 0.025(6) 0.000 -0.002(5) 0.000
O24 0.027(4) 0.033(4) 0.021(4) -0.002(3) 0.007(3) 0.005(3)
O25 0.022(4) 0.027(4) 0.019(4) 0.002(3) 0.002(3) 0.005(3)
O26 0.030(4) 0.029(4) 0.027(4) -0.005(3) 0.005(3) 0.003(3)
O27 0.034(5) 0.031(4) 0.038(5) -0.008(4) 0.006(4) -0.008(4)
O28 0.058(6) 0.023(4) 0.044(5) 0.001(4) 0.003(4) -0.008(4)
O29 0.028(4) 0.029(4) 0.027(4) -0.002(3) 0.004(3) -0.001(3)
O30 0.033(4) 0.020(4) 0.024(4) -0.001(3) 0.005(3) -0.006(3)
O31 0.055(6) 0.027(4) 0.019(4) 0.004(3) 0.002(4) 0.004(4)
O32 0.047(5) 0.025(4) 0.044(5) 0.001(4) 0.023(4) -0.002(4)
O33 0.032(6) 0.021(5) 0.023(5) 0.000 0.002(5) 0.000
O34 0.031(6) 0.021(5) 0.014(5) 0.000 0.007(4) 0.000
O35 0.036(5) 0.023(4) 0.021(4) 0.000(3) 0.008(3) 0.002(3)
O36 0.030(6) 0.024(6) 0.041(7) 0.000 -0.001(5) 0.000
O37 0.033(5) 0.030(4) 0.032(4) 0.000(4) 0.008(4) 0.005(4)
O38 0.017(5) 0.020(5) 0.023(5) 0.000 -0.004(4) 0.000
O39 0.026(4) 0.035(5) 0.038(5) -0.003(4) 0.002(4) 0.006(4)
O40 0.039(7) 0.054(8) 0.029(6) 0.000 0.015(5) 0.000
K1 0.055(3) 0.032(2) 0.069(3) 0.000 -0.003(2) 0.000
K2 0.0347(15) 0.0378(15) 0.0363(14) 0.0035(12) 0.0106(11) -0.0056(12)
K3 0.045(3) 0.034(2) 0.056(3) 0.000 0.016(2) 0.000
K4 0.043(2) 0.049(3) 0.040(2) 0.000 0.0034(18) 0.000
K5 0.059(2) 0.0494(19) 0.0572(19) -0.0227(16) 0.0136(16) 0.0019(16)
K6 0.0415(17) 0.0493(18) 0.0456(16) -0.0113(15) 0.0110(13) -0.0136(14)
K7 0.066(2) 0.054(2) 0.0462(18) 0.0079(16) 0.0115(16) 0.0241(17)
K8 0.0420(16) 0.0346(15) 0.0434(15) 0.0083(13) 0.0150(13) 0.0009(13)
K9 0.054(3) 0.050(3) 0.031(2) 0.000 0.0022(18) 0.000
K10 0.085(4) 0.059(3) 0.030(2) 0.000 -0.003(2) 0.000
K11 0.092(11) 0.128(13) 0.086(9) 0.000 -0.046(8) 0.000
K12 0.19(2) 0.117(14) 0.133(15) 0.000 0.015(14) 0.000
K13 0.151(16) 0.178(19) 0.160(16) 0.000 0.126(14) 0.000
K14 0.114(15) 0.114(14) 0.22(2) 0.000 0.057(14) 0.000
K16 0.36(5) 0.34(5) 0.102(17) 0.000 0.04(2) 0.000
O1W 0.059(8) 0.102(11) 0.152(13) -0.044(10) 0.059(9) -0.020(7)
O2W 0.16(2) 0.036(9) 0.099(13) 0.000 0.076(14) 0.000
O3W 0.165(15) 0.068(9) 0.075(9) -0.004(7) -0.022(9) 0.055(9)
O4W 0.051(8) 0.042(7) 0.032(7) 0.000 0.001(6) 0.000
O5W 0.080(9) 0.094(9) 0.048(6) -0.025(6) 0.013(6) -0.031(7)
O6W 0.073(9) 0.142(13) 0.059(7) 0.005(8) 0.019(7) 0.038(8)
O7W 0.100(11) 0.091(10) 0.078(9) -0.021(8) -0.003(8) 0.020(8)
O8W 0.089(10) 0.114(12) 0.091(9) 0.059(9) -0.004(8) 0.019(9)
O9W 0.052(7) 0.035(5) 0.083(8) 0.010(5) 0.024(6) -0.002(5)
O10W 0.017(16) 0.072(16) 0.027(11) 0.000 -0.005(17) 0.000
O11W 0.070(16) 0.028(11) 0.17(3) -0.033(14) 0.061(17) 0.016(10)
O12W 0.09(3) 0.09(4) 0.14(4) 0.05(3) 0.10(3) 0.07(3)
O13W 0.07(3) 0.07(2) 0.12(3) 0.000 -0.03(2) 0.000
O19W 0.08(3) 0.10(3) 0.18(5) 0.000 -0.02(3) 0.000

loop_
_atom_type_symbol
_atom_type_description
_atom_type_scat_dispersion_real
_atom_type_scat_dispersion_imag
_atom_type_scat_source
O O 0.0106 0.0060 'International Tables Vol C Tables 4.2.6.8 and 6.1.1.4'
Si Si 0.0817 0.0704 'International Tables Vol C Tables 4.2.6.8 and 6.1.1.4'
K K 0.2009 0.2494 'International Tables Vol C Tables 4.2.6.8 and 6.1.1.4'
W W -0.8490 6.8722 'International Tables Vol C Tables 4.2.6.8 and 6.1.1.4'

loop_
_geom_angle_atom_site_label_1
_geom_angle_atom_site_label_2
_geom_angle_atom_site_label_3
_geom_angle
_geom_angle_site_symmetry_1
_geom_angle_site_symmetry_3
_geom_angle_publ_flag
O6 W1 O5 101.7(4) . . ?
O6 W1 O2 101.4(4) . . ?
O5 W1 O2 95.1(3) . . ?
O6 W1 O1 96.4(4) . . ?
O5 W1 O1 96.0(4) . . ?
O2 W1 O1 156.5(4) . . ?
O6 W1 O3 89.9(3) . . ?
O5 W1 O3 168.3(3) . . ?
O2 W1 O3 80.8(3) . . ?
O1 W1 O3 84.2(4) . . ?
O6 W1 O4 167.0(3) . . ?
O5 W1 O4 88.5(4) . . ?
O2 W1 O4 85.4(3) . . ?
O1 W1 O4 74.3(3) . . ?
O3 W1 O4 80.2(3) . . ?
O6 W1 K8 42.6(3) . . ?
O5 W1 K8 143.9(3) . . ?
O2 W1 K8 97.7(2) . . ?
O1 W1 K8 85.3(3) . . ?
O3 W1 K8 47.83(19) . . ?
O4 W1 K8 126.0(2) . . ?
O6 W1 K11 76.5(3) . . ?
O5 W1 K11 60.3(4) . . ?
O2 W1 K11 153.5(3) . . ?
O1 W1 K11 46.5(3) . . ?
O3 W1 K11 125.3(3) . . ?
O4 W1 K11 102.3(2) . . ?
K8 W1 K11 97.9(3) . . ?
O6 W1 K7 93.3(3) . 7_557 ?
O5 W1 K7 40.7(3) . 7_557 ?
O2 W1 K7 57.5(2) . 7_557 ?
O1 W1 K7 136.7(3) . 7_557 ?
O3 W1 K7 138.0(2) . 7_557 ?
O4 W1 K7 99.7(2) . 7_557 ?
K8 W1 K7 127.25(7) . 7_557 ?
K11 W1 K7 96.0(2) . 7_557 ?
O6 W1 K3 132.3(3) . 7_557 ?
O5 W1 K3 31.0(3) . 7_557 ?
O2 W1 K3 92.1(2) . 7_557 ?
O1 W1 K3 87.0(3) . 7_557 ?
O3 W1 K3 137.69(19) . 7_557 ?
O4 W1 K3 57.6(3) . 7_557 ?
K8 W1 K3 169.80(8) . 7_557 ?
K11 W1 K3 71.9(3) . 7_557 ?
K7 W1 K3 56.53(6) 7_557 7_557 ?
O9 W2 O8 100.8(4) . . ?
O9 W2 O2 94.3(3) . . ?
O8 W2 O2 101.0(3) . . ?
O9 W2 O10 96.8(3) . . ?
O8 W2 O10 97.9(3) . . ?
O2 W2 O10 155.8(3) . . ?
O9 W2 O7 169.2(3) . . ?
O8 W2 O7 89.8(3) . . ?
O2 W2 O7 81.6(3) . . ?
O10 W2 O7 83.5(3) . . ?
O9 W2 O11 89.2(3) . . ?
O8 W2 O11 168.0(3) . . ?
O2 W2 O11 84.6(3) . . ?
O10 W2 O11 74.2(3) . . ?
O7 W2 O11 80.5(3) . . ?
O9 W2 K2 142.3(3) . . ?
O8 W2 K2 41.6(3) . . ?
O2 W2 K2 91.5(2) . . ?
O10 W2 K2 92.7(2) . . ?
O7 W2 K2 48.18(19) . . ?
O11 W2 K2 128.44(17) . . ?
O9 W2 K7 43.3(3) . 7_557 ?
O8 W2 K7 94.7(3) . 7_557 ?
O2 W2 K7 53.1(2) . 7_557 ?
O10 W2 K7 139.9(2) . 7_557 ?
O7 W2 K7 134.52(19) . 7_557 ?
O11 W2 K7 97.15(18) . 7_557 ?
K2 W2 K7 120.80(6) . 7_557 ?
O14 W3 O12 103.1(4) . . ?
O14 W3 O15 99.3(4) . . ?
O12 W3 O15 95.4(4) . . ?
O14 W3 O10 98.3(4) . . ?
O12 W3 O10 97.5(4) . . ?
O15 W3 O10 155.1(4) . . ?
O14 W3 O13 88.3(3) . . ?
O12 W3 O13 168.6(3) . . ?
O15 W3 O13 81.3(4) . . ?
O10 W3 O13 81.8(3) . . ?
O14 W3 O11 166.5(3) . . ?
O12 W3 O11 89.4(3) . . ?
O15 W3 O11 84.1(3) . . ?
O10 W3 O11 74.9(3) . . ?
O13 W3 O11 79.4(3) . . ?
O14 W3 K4 48.6(3) . . ?
O12 W3 K4 94.8(3) . . ?
O15 W3 K4 52.1(3) . . ?
O10 W3 K4 146.7(2) . . ?
O13 W3 K4 91.8(2) . . ?
O11 W3 K4 136.21(18) . . ?
O14 W3 K1 125.9(3) . 7_557 ?
O12 W3 K1 41.8(3) . 7_557 ?
O15 W3 K1 59.4(3) . 7_557 ?
O10 W3 K1 121.3(2) . 7_557 ?
O13 W3 K1 129.5(2) . 7_557 ?
O11 W3 K1 67.07(19) . 7_557 ?
K4 W3 K1 87.88(9) . 7_557 ?
O14 W3 K9 44.5(3) . 5_658 ?
O12 W3 K9 147.3(3) . 5_658 ?
O15 W3 K9 95.0(3) . 5_658 ?
O10 W3 K9 85.5(2) . 5_658 ?
O13 W3 K9 44.1(2) . 5_658 ?
O11 W3 K9 122.48(17) . 5_658 ?
K4 W3 K9 68.02(8) . 5_658 ?
K1 W3 K9 153.01(8) 7_557 5_658 ?
O16 W4 O13 100.7(3) . . ?
O16 W4 O13 100.7(3) . 6 ?
O13 W4 O13 88.5(5) . 6 ?
O16 W4 O17 99.5(3) . 6 ?
O13 W4 O17 159.8(3) . 6 ?
O13 W4 O17 88.8(3) 6 6 ?
O16 W4 O17 99.5(3) . . ?
O13 W4 O17 88.8(3) . . ?
O13 W4 O17 159.8(3) 6 . ?
O17 W4 O17 86.7(4) 6 . ?
O16 W4 O18 172.4(4) . . ?
O13 W4 O18 84.7(3) . . ?
O13 W4 O18 84.7(3) 6 . ?
O17 W4 O18 75.1(3) 6 . ?
O17 W4 O18 75.1(3) . . ?
O16 W4 K9 49.1(2) . 5_658 ?
O13 W4 K9 52.0(2) . 5_658 ?
O13 W4 K9 102.9(2) 6 5_658 ?
O17 W4 K9 147.8(2) 6 5_658 ?
O17 W4 K9 91.2(2) . 5_658 ?
O18 W4 K9 135.20(13) . 5_658 ?
O16 W4 K9 49.1(2) . . ?
O13 W4 K9 102.9(2) . . ?
O13 W4 K9 52.0(2) 6 . ?
O17 W4 K9 91.2(2) 6 . ?
O17 W4 K9 147.8(2) . . ?
O18 W4 K9 135.20(13) . . ?
K9 W4 K9 73.85(12) 5_658 . ?
O20 W5 O3 100.5(3) . . ?
O20 W5 O7 101.5(3) . . ?
O3 W5 O7 92.3(3) . . ?
O20 W5 O19 98.9(4) . . ?
O3 W5 O19 89.4(4) . . ?
O7 W5 O19 158.8(3) . . ?
O20 W5 O17 99.1(3) . . ?
O3 W5 O17 160.0(3) . . ?
O7 W5 O17 87.2(3) . . ?
O19 W5 O17 84.0(4) . . ?
O20 W5 O18 169.9(3) . . ?
O3 W5 O18 86.2(3) . . ?
O7 W5 O18 85.6(3) . . ?
O19 W5 O18 73.5(3) . . ?
O17 W5 O18 73.9(3) . . ?
O20 W5 K2 52.8(3) . . ?
O3 W5 K2 98.3(2) . . ?
O7 W5 K2 48.8(2) . . ?
O19 W5 K2 151.5(3) . . ?
O17 W5 K2 96.4(2) . . ?
O18 W5 K2 134.14(18) . . ?
O20 W5 K8 53.5(3) . . ?
O3 W5 K8 47.3(2) . . ?
O7 W5 K8 105.3(2) . . ?
O19 W5 K8 91.3(3) . . ?
O17 W5 K8 151.3(2) . . ?
O18 W5 K8 131.7(2) . . ?
K2 W5 K8 74.69(6) . . ?
O20 W5 K14 72.5(3) . . ?
O3 W5 K14 126.2(4) . . ?
O7 W5 K14 141.4(4) . . ?
O19 W5 K14 42.5(3) . . ?
O17 W5 K14 57.4(4) . . ?
O18 W5 K14 97.4(3) . . ?
K2 W5 K14 114.96(13) . . ?
K8 W5 K14 101.1(3) . . ?
O22 W6 O21 101.7(4) . . ?
O22 W6 O23 100.1(4) . . ?
O21 W6 O23 95.2(4) . . ?
O22 W6 O26 97.6(4) . . ?
O21 W6 O26 97.2(4) . . ?
O23 W6 O26 155.8(4) . . ?
O22 W6 O24 88.0(4) . . ?
O21 W6 O24 170.3(3) . . ?
O23 W6 O24 81.8(4) . . ?
O26 W6 O24 82.4(3) . . ?
O22 W6 O25 167.1(4) . . ?
O21 W6 O25 89.8(3) . . ?
O23 W6 O25 84.6(4) . . ?
O26 W6 O25 74.7(3) . . ?
O24 W6 O25 80.7(3) . . ?
O22 W6 K19 47.3(4) . 1_554 ?
O21 W6 K19 100.4(5) . 1_554 ?
O23 W6 K19 52.9(4) . 1_554 ?
O26 W6 K19 143.2(4) . 1_554 ?
O24 W6 K19 85.3(5) . 1_554 ?
O25 W6 K19 136.9(3) . 1_554 ?
O22 W6 K5 76.8(3) . . ?
O21 W6 K5 138.3(3) . . ?
O23 W6 K5 126.3(3) . . ?
O26 W6 K5 43.3(2) . . ?
O24 W6 K5 44.8(2) . . ?
O25 W6 K5 90.64(18) . . ?
K19 W6 K5 107.4(4) 1_554 . ?
O22 W6 K6 33.9(3) . 1_554 ?
O21 W6 K6 69.5(3) . 1_554 ?
O23 W6 K6 112.7(3) . 1_554 ?
O26 W6 K6 91.2(2) . 1_554 ?
O24 W6 K6 120.20(19) . 1_554 ?
O25 W6 K6 153.52(19) . 1_554 ?
K19 W6 K6 65.7(3) 1_554 1_554 ?
K5 W6 K6 94.18(7) . 1_554 ?
O22 W6 K1 118.3(3) . . ?
O21 W6 K1 39.4(3) . . ?
O23 W6 K1 58.2(3) . . ?
O26 W6 K1 125.4(2) . . ?
O24 W6 K1 134.1(2) . . ?
O25 W6 K1 74.40(19) . . ?
K19 W6 K1 87.2(4) 1_554 . ?
K5 W6 K1 164.28(9) . . ?
K6 W6 K1 97.17(8) 1_554 . ?
O22 W6 K6 97.0(3) . 7_557 ?
O21 W6 K6 26.9(3) . 7_557 ?
O23 W6 K6 122.1(3) . 7_557 ?
O26 W6 K6 71.5(2) . 7_557 ?
O24 W6 K6 153.9(2) . 7_557 ?
O25 W6 K6 90.52(19) . 7_557 ?
K19 W6 K6 116.7(4) 1_554 7_557 ?
K5 W6 K6 111.38(7) . 7_557 ?
K6 W6 K6 63.50(7) 1_554 7_557 ?
K1 W6 K6 64.88(6) . 7_557 ?
O28 W7 O27 101.2(4) . . ?
O28 W7 O30 99.6(4) . . ?
O27 W7 O30 95.2(3) . . ?
O28 W7 O26 99.7(4) . . ?
O27 W7 O26 95.8(3) . . ?
O30 W7 O26 155.5(3) . . ?
O28 W7 O29 89.1(4) . . ?
O27 W7 O29 169.6(3) . . ?
O30 W7 O29 82.6(3) . . ?
O26 W7 O29 82.7(3) . . ?
O28 W7 O25 167.8(4) . . ?
O27 W7 O25 89.6(3) . . ?
O30 W7 O25 84.9(3) . . ?
O26 W7 O25 73.4(3) . . ?
O29 W7 O25 80.2(3) . . ?
O28 W7 K17 45.9(6) . . ?
O27 W7 K17 59.0(6) . . ?
O30 W7 K17 117.8(6) . . ?
O26 W7 K17 86.6(6) . . ?
O29 W7 K17 130.9(5) . . ?
O25 W7 K17 141.0(5) . . ?
O28 W7 K8 49.4(3) . . ?
O27 W7 K8 100.9(3) . . ?
O30 W7 K8 50.2(2) . . ?
O26 W7 K8 147.1(2) . . ?
O29 W7 K8 85.5(2) . . ?
O25 W7 K8 134.32(17) . . ?
K17 W7 K8 78.3(5) . . ?
O28 W7 K5 78.5(3) . . ?
O27 W7 K5 136.8(3) . . ?
O30 W7 K5 127.7(2) . . ?
O26 W7 K5 43.3(2) . . ?
O29 W7 K5 45.3(2) . . ?
O25 W7 K5 89.77(18) . . ?
K17 W7 K5 98.2(5) . . ?
K8 W7 K5 109.99(7) . . ?
O28 W7 K7 97.0(3) . . ?
O27 W7 K7 38.9(3) . . ?
O30 W7 K7 57.5(2) . . ?
O26 W7 K7 134.2(2) . . ?
O29 W7 K7 140.1(2) . . ?
O25 W7 K7 94.94(18) . . ?
K17 W7 K7 75.3(5) . . ?
K8 W7 K7 69.73(6) . . ?
K5 W7 K7 173.42(7) . . ?
O28 W7 K18 56.0(7) . . ?
O27 W7 K18 45.6(7) . . ?
O30 W7 K18 96.5(7) . . ?
O26 W7 K18 106.9(7) . . ?
O29 W7 K18 144.6(7) . . ?
O25 W7 K18 135.1(7) . . ?
K17 W7 K18 24.1(7) . . ?
K8 W7 K18 67.9(7) . . ?
K5 W7 K18 121.9(7) . . ?
K7 W7 K18 51.7(7) . . ?
O31 W8 O32 103.2(4) . . ?
O31 W8 O30 98.8(3) . . ?
O32 W8 O30 93.8(4) . . ?
O31 W8 O33 98.0(4) . . ?
O32 W8 O33 96.1(4) . . ?
O30 W8 O33 158.0(3) . . ?
O31 W8 O35 90.0(3) . . ?
O32 W8 O35 166.8(3) . . ?
O30 W8 O35 82.6(3) . . ?
O33 W8 O35 83.3(4) . . ?
O31 W8 O34 167.1(4) . . ?
O32 W8 O34 87.8(4) . . ?
O30 W8 O34 87.1(3) . . ?
O33 W8 O34 73.8(3) . . ?
O35 W8 O34 79.4(3) . . ?
O31 W8 K8 46.2(3) . . ?
O32 W8 K8 100.1(3) . . ?
O30 W8 K8 52.8(2) . . ?
O33 W8 K8 143.2(3) . . ?
O35 W8 K8 87.9(2) . . ?
O34 W8 K8 139.30(17) . . ?
O31 W8 K3 141.2(3) . . ?
O32 W8 K3 38.0(3) . . ?
O30 W8 K3 87.5(2) . . ?
O33 W8 K3 88.3(3) . . ?
O35 W8 K3 128.9(2) . . ?
O34 W8 K3 50.0(3) . . ?
K8 W8 K3 123.90(6) . . ?
O31 W8 K15 88.0(6) . 7_557 ?
O32 W8 K15 44.0(7) . 7_557 ?
O30 W8 K15 137.3(7) . 7_557 ?
O33 W8 K15 57.4(5) . 7_557 ?
O35 W8 K15 139.9(6) . 7_557 ?
O34 W8 K15 95.5(5) . 7_557 ?
K8 W8 K15 117.8(3) . 7_557 ?
K3 W8 K15 63.4(7) . 7_557 ?
O39 W9 O29 102.7(4) . . ?
O39 W9 O35 100.8(3) . . ?
O29 W9 O35 91.1(3) . . ?
O39 W9 O37 100.0(3) . . ?
O29 W9 O37 92.5(3) . . ?
O35 W9 O37 157.5(3) . . ?
O39 W9 O36 95.0(4) . . ?
O29 W9 O36 162.3(4) . . ?
O35 W9 O36 84.9(4) . . ?
O37 W9 O36 85.0(4) . . ?
O39 W9 O38 167.4(3) . . ?
O29 W9 O38 89.0(3) . . ?
O35 W9 O38 83.3(3) . . ?
O37 W9 O38 74.6(3) . . ?
O36 W9 O38 73.4(3) . . ?
O39 W9 K10 46.4(3) . . ?
O29 W9 K10 107.4(2) . . ?
O35 W9 K10 54.9(2) . . ?
O37 W9 K10 143.3(2) . . ?
O36 W9 K10 84.3(3) . . ?
O38 W9 K10 134.4(2) . . ?
O39 W9 K5 89.3(3) . . ?
O29 W9 K5 46.0(2) . . ?
O35 W9 K5 137.0(2) . . ?
O37 W9 K5 51.5(2) . . ?
O36 W9 K5 136.3(3) . . ?
O38 W9 K5 95.8(2) . . ?
K10 W9 K5 126.46(9) . . ?
O39 W9 K2 25.9(3) . 2_657 ?
O29 W9 K2 118.0(2) . 2_657 ?
O35 W9 K2 118.7(2) . 2_657 ?
O37 W9 K2 78.7(2) . 2_657 ?
O36 W9 K2 78.8(3) . 2_657 ?
O38 W9 K2 142.6(2) . 2_657 ?
K10 W9 K2 64.83(4) . 2_657 ?
K5 W9 K2 87.36(7) . 2_657 ?
O40 W10 O24 103.6(3) . 6_565 ?
O40 W10 O24 103.6(3) . . ?
O24 W10 O24 94.2(5) 6_565 . ?
O40 W10 O37 97.1(4) . 6_565 ?
O24 W10 O37 87.7(3) 6_565 6_565 ?
O24 W10 O37 158.0(3) . 6_565 ?
O40 W10 O37 97.1(4) . . ?
O24 W10 O37 158.0(3) 6_565 . ?
O24 W10 O37 87.7(3) . . ?
O37 W10 O37 82.6(5) 6_565 . ?
O40 W10 O38 166.1(5) . . ?
O24 W10 O38 85.7(3) 6_565 . ?
O24 W10 O38 85.7(3) . . ?
O37 W10 O38 72.6(3) 6_565 . ?
O37 W10 O38 72.6(3) . . ?
O40 W10 K5 86.01(5) . 6_565 ?
O24 W10 K5 43.5(2) 6_565 6_565 ?
O24 W10 K5 137.5(2) . 6_565 ?
O37 W10 K5 50.4(2) 6_565 6_565 ?
O37 W10 K5 132.7(2) . 6_565 ?
O38 W10 K5 94.09(5) . 6_565 ?
O40 W10 K5 86.01(5) . . ?
O24 W10 K5 137.5(2) 6_565 . ?
O24 W10 K5 43.5(2) . . ?
O37 W10 K5 132.7(2) 6_565 . ?
O37 W10 K5 50.4(2) . . ?
O38 W10 K5 94.09(5) . . ?
K5 W10 K5 171.82(10) 6_565 . ?
O11 Si1 O11 111.9(5) . 6 ?
O11 Si1 O4 111.7(3) . . ?
O11 Si1 O4 111.7(3) 6 . ?
O11 Si1 O18 107.6(3) . . ?
O11 Si1 O18 107.6(3) 6 . ?
O4 Si1 O18 106.0(5) . . ?
O25 Si2 O25 114.5(5) . 6_565 ?
O25 Si2 O34 110.5(3) . . ?
O25 Si2 O34 110.5(3) 6_565 . ?
O25 Si2 O38 106.1(3) . . ?
O25 Si2 O38 106.1(3) 6_565 . ?
O34 Si2 O38 108.7(5) . . ?
O25 Si2 K3 88.0(3) . . ?
O25 Si2 K3 88.0(3) 6_565 . ?
O34 Si2 K3 44.0(4) . . ?
O38 Si2 K3 152.7(4) . . ?
W1 O1 W1 115.9(5) . 6 ?
W1 O1 K11 103.7(4) . . ?
W1 O1 K11 103.7(4) 6 . ?
W2 O2 W1 161.0(4) . . ?
W2 O2 K7 99.9(3) . 7_557 ?
W1 O2 K7 93.5(3) . 7_557 ?
W5 O3 W1 147.5(4) . . ?
W5 O3 K8 104.5(3) . . ?
W1 O3 K8 98.4(3) . . ?
Si1 O4 W1 128.5(3) . 6 ?
Si1 O4 W1 128.5(3) . . ?
W1 O4 W1 93.6(3) 6 . ?
Si1 O4 K3 118.4(5) . 7_557 ?
W1 O4 K3 87.4(3) 6 7_557 ?
W1 O4 K3 87.4(3) . 7_557 ?
W1 O5 K3 128.6(4) . 7_557 ?
W1 O5 K7 115.5(4) . 7_557 ?
K3 O5 K7 86.5(3) 7_557 7_557 ?
W1 O5 K11 92.2(4) . . ?
K3 O5 K11 100.1(3) 7_557 . ?
K7 O5 K11 138.6(3) 7_557 . ?
W1 O6 K7 139.4(4) . . ?
W1 O6 K8 112.2(4) . . ?
K7 O6 K8 107.8(3) . . ?
W1 O6 K18 118.9(8) . . ?
K7 O6 K18 67.8(8) . . ?
K8 O6 K18 89.2(8) . . ?
W5 O7 W2 145.9(4) . . ?
W5 O7 K2 101.2(3) . . ?
W2 O7 K2 97.3(3) . . ?
W2 O8 K2 112.6(4) . . ?
W2 O8 K13 154.1(5) . . ?
K2 O8 K13 80.2(3) . . ?
W2 O9 K6 141.0(4) . . ?
W2 O9 K7 113.5(3) . 7_557 ?
K6 O9 K7 105.4(3) . 7_557 ?
W3 O10 W2 116.0(4) . . ?
Si1 O11 W3 129.0(4) . . ?
Si1 O11 W2 128.5(4) . . ?
W3 O11 W2 92.4(3) . . ?
W3 O12 K1 114.0(4) . 7_557 ?
W3 O12 K6 136.6(4) . . ?
K1 O12 K6 98.1(3) 7_557 . ?
W4 O13 W3 148.1(4) . . ?
W4 O13 K9 97.6(3) . 5_658 ?
W3 O13 K9 104.6(3) . 5_658 ?
W3 O14 K5 142.9(4) . 1_556 ?
W3 O14 K4 104.5(4) . . ?
K5 O14 K4 103.9(3) 1_556 . ?
W3 O14 K9 112.4(3) . 5_658 ?
K5 O14 K9 88.8(2) 1_556 5_658 ?
K4 O14 K9 94.0(3) . 5_658 ?
W3 O15 W3 161.9(6) 6 . ?
W3 O15 K4 97.6(3) 6 . ?
W3 O15 K4 97.6(3) . . ?
W3 O15 K1 91.4(3) 6 7_557 ?
W3 O15 K1 91.4(3) . 7_557 ?
K4 O15 K1 113.5(3) . 7_557 ?
W4 O16 K4 137.7(5) . 5_658 ?
W4 O16 K9 103.7(3) . 5_658 ?
K4 O16 K9 102.8(3) 5_658 5_658 ?
W4 O16 K9 103.7(3) . . ?
K4 O16 K9 102.8(3) 5_658 . ?
K9 O16 K9 101.1(3) 5_658 . ?
W4 O17 W5 117.2(3) . . ?
W4 O17 K14 109.0(3) . . ?
W5 O17 K14 92.0(5) . . ?
Si1 O18 W5 122.1(3) . 6 ?
Si1 O18 W5 122.1(3) . . ?
W5 O18 W5 94.1(3) 6 . ?
Si1 O18 W4 123.2(5) . . ?
W5 O18 W4 93.7(3) 6 . ?
W5 O18 W4 93.7(3) . . ?
W5 O19 W5 118.7(5) 6 . ?
W5 O19 K14 109.5(4) 6 . ?
W5 O19 K14 109.5(4) . . ?
W5 O20 K2 99.3(3) . . ?
W5 O20 K8 99.2(3) . . ?
K2 O20 K8 96.8(2) . . ?
W6 O21 K6 135.9(4) . 7_557 ?
W6 O21 K1 117.5(4) . . ?
K6 O21 K1 103.7(3) 7_557 . ?
W6 O22 K6 125.0(5) . 1_554 ?
W6 O22 K19 106.2(6) . 1_554 ?
K6 O22 K19 97.6(6) 1_554 1_554 ?
W6 O23 W6 161.3(6) . 6_565 ?
W6 O23 K19 96.8(3) . 1_554 ?
W6 O23 K19 96.8(3) 6_565 1_554 ?
W6 O23 K1 93.2(3) . . ?
W6 O23 K1 93.2(3) 6_565 . ?
K19 O23 K1 112.8(6) 1_554 . ?
W10 O24 W6 145.6(4) . . ?
W10 O24 K5 110.0(3) . . ?
W6 O24 K5 102.9(3) . . ?
Si2 O25 W6 127.8(4) . . ?
Si2 O25 W7 130.2(4) . . ?
W6 O25 W7 92.8(3) . . ?
W7 O26 W6 116.2(4) . . ?
W7 O26 K5 108.7(3) . . ?
W6 O26 K5 108.5(3) . . ?
W7 O27 K7 117.9(4) . . ?
W7 O27 K6 133.8(4) . 7_557 ?
K7 O27 K6 108.3(3) . 7_557 ?
W7 O27 K18 109.6(10) . . ?
K7 O27 K18 72.7(9) . . ?
K6 O27 K18 83.3(9) 7_557 . ?
W7 O27 K17 93.4(7) . . ?
K7 O27 K17 102.3(6) . . ?
K6 O27 K17 76.3(6) 7_557 . ?
K18 O27 K17 29.7(8) . . ?
W7 O28 K17 108.3(8) . . ?
W7 O28 K8 104.3(4) . . ?
K17 O28 K8 110.1(7) . . ?
W7 O28 K18 98.2(9) . . ?
K17 O28 K18 29.3(8) . . ?
K8 O28 K18 86.9(8) . . ?
W9 O29 W7 147.8(4) . . ?
W9 O29 K5 106.5(3) . . ?
W7 O29 K5 102.8(3) . . ?
W7 O30 W8 157.8(4) . . ?
W7 O30 K8 100.5(3) . . ?
W8 O30 K8 96.4(3) . . ?
W7 O30 K7 93.9(3) . . ?
W8 O30 K7 100.7(3) . . ?
K8 O30 K7 89.1(2) . . ?
W8 O31 K2 139.7(4) . . ?
W8 O31 K8 107.4(3) . . ?
K2 O31 K8 108.7(3) . . ?
W8 O31 K10 109.9(3) . . ?
K2 O31 K10 88.5(2) . . ?
K8 O31 K10 88.6(2) . . ?
W8 O32 K3 117.9(4) . . ?
W8 O32 K15 112.0(10) . 7_557 ?
K3 O32 K15 93.0(8) . 7_557 ?
W8 O32 K7 115.0(4) . . ?
K3 O32 K7 80.4(2) . . ?
K15 O32 K7 129.7(8) 7_557 . ?
W8 O33 W8 117.8(5) . 6_565 ?
W8 O33 K15 93.9(5) . 7_557 ?
W8 O33 K15 93.9(5) 6_565 7_557 ?
Si2 O34 W8 127.6(3) . . ?
Si2 O34 W8 127.6(3) . 6_565 ?
W8 O34 W8 93.0(3) . 6_565 ?
Si2 O34 K3 113.0(5) . . ?
W8 O34 K3 93.2(3) . . ?
W8 O34 K3 93.2(3) 6_565 . ?
W9 O35 W8 146.7(4) . . ?
W9 O35 K10 93.9(3) . . ?
W8 O35 K10 107.9(3) . . ?
W9 O36 W9 116.7(5) . 6_565 ?
W9 O37 W10 118.5(4) . . ?
W9 O37 K5 98.5(3) . . ?
W10 O37 K5 98.3(3) . . ?
Si2 O38 W9 121.9(3) . 6_565 ?
Si2 O38 W9 121.9(3) . . ?
W9 O38 W9 96.5(3) 6_565 . ?
Si2 O38 W10 121.7(5) . . ?
W9 O38 W10 93.8(3) 6_565 . ?
W9 O38 W10 93.8(3) . . ?
W9 O39 K2 137.1(4) . 2_657 ?
W9 O39 K10 106.3(3) . . ?
K2 O39 K10 101.4(3) 2_657 . ?
W10 O40 K16 130.4(5) . 5_666 ?
W10 O40 K16 130.4(5) . . ?
K16 O40 K16 87.9(11) 5_666 . ?
W10 O40 K12 125.6(7) . . ?
K16 O40 K12 83.0(4) 5_666 . ?
K16 O40 K12 83.0(4) . . ?
O9W K1 O9W 67.7(4) 6_565 . ?
O9W K1 O12 133.8(3) 6_565 7_557 ?
O9W K1 O12 80.6(3) . 7_557 ?
O9W K1 O12 80.6(3) 6_565 4_557 ?
O9W K1 O12 133.8(3) . 4_557 ?
O12 K1 O12 100.3(4) 7_557 4_557 ?
O9W K1 O21 70.6(3) 6_565 6_565 ?
O9W K1 O21 121.8(3) . 6_565 ?
O12 K1 O21 154.5(3) 7_557 6_565 ?
O12 K1 O21 73.7(2) 4_557 6_565 ?
O9W K1 O21 121.8(3) 6_565 . ?
O9W K1 O21 70.6(3) . . ?
O12 K1 O21 73.7(2) 7_557 . ?
O12 K1 O21 154.5(3) 4_557 . ?
O21 K1 O21 100.8(4) 6_565 . ?
O9W K1 O19W 139.9(4) 6_565 7_556 ?
O9W K1 O19W 139.9(4) . 7_556 ?
O12 K1 O19W 85.6(5) 7_557 7_556 ?
O12 K1 O19W 85.6(5) 4_557 7_556 ?
O21 K1 O19W 69.4(5) 6_565 7_556 ?
O21 K1 O19W 69.4(5) . 7_556 ?
O9W K1 O15 106.2(3) 6_565 7_557 ?
O9W K1 O15 106.2(3) . 7_557 ?
O12 K1 O15 50.89(18) 7_557 7_557 ?
O12 K1 O15 50.89(18) 4_557 7_557 ?
O21 K1 O15 123.4(2) 6_565 7_557 ?
O21 K1 O15 123.4(2) . 7_557 ?
O19W K1 O15 93.3(8) 7_556 7_557 ?
O9W K1 O23 96.2(3) 6_565 . ?
O9W K1 O23 96.2(3) . . ?
O12 K1 O23 120.6(2) 7_557 . ?
O12 K1 O23 120.6(2) 4_557 . ?
O21 K1 O23 50.49(19) 6_565 . ?
O21 K1 O23 50.49(19) . . ?
O19W K1 O23 59.5(8) 7_556 . ?
O15 K1 O23 152.8(3) 7_557 . ?
O9W K1 W3 116.9(2) 6_565 7_557 ?
O9W K1 W3 85.2(2) . 7_557 ?
O12 K1 W3 24.22(16) 7_557 7_557 ?
O12 K1 W3 80.1(2) 4_557 7_557 ?
O21 K1 W3 151.2(2) 6_565 7_557 ?
O21 K1 W3 97.68(18) . 7_557 ?
O19W K1 W3 97.2(7) 7_556 7_557 ?
O15 K1 W3 29.18(4) 7_557 7_557 ?
O23 K1 W3 144.23(14) . 7_557 ?
O9W K1 W3 85.2(2) 6_565 4_557 ?
O9W K1 W3 116.9(2) . 4_557 ?
O12 K1 W3 80.1(2) 7_557 4_557 ?
O12 K1 W3 24.22(16) 4_557 4_557 ?
O21 K1 W3 97.68(18) 6_565 4_557 ?
O21 K1 W3 151.2(2) . 4_557 ?
O19W K1 W3 97.2(7) 7_556 4_557 ?
O15 K1 W3 29.18(4) 7_557 4_557 ?
O23 K1 W3 144.23(14) . 4_557 ?
W3 K1 W3 57.58(7) 7_557 4_557 ?
O9W K1 W6 107.4(2) 6_565 . ?
O9W K1 W6 76.8(2) . . ?
O12 K1 W6 96.53(17) 7_557 . ?
O12 K1 W6 147.0(2) 4_557 . ?
O21 K1 W6 78.9(2) 6_565 . ?
O21 K1 W6 23.04(18) . . ?
O19W K1 W6 67.5(6) 7_556 . ?
O15 K1 W6 144.58(13) 7_557 . ?
O23 K1 W6 28.53(5) . . ?
W3 K1 W6 120.64(4) 7_557 . ?
W3 K1 W6 164.65(15) 4_557 . ?
O39 K2 O8 165.2(3) 2_657 . ?
O39 K2 O31 91.4(3) 2_657 . ?
O8 K2 O31 103.4(3) . . ?
O39 K2 O7 117.0(3) 2_657 . ?
O8 K2 O7 60.2(2) . . ?
O31 K2 O7 107.6(2) . . ?
O39 K2 O6W 82.6(3) 2_657 6_566 ?
O8 K2 O6W 83.6(3) . 6_566 ?
O31 K2 O6W 151.9(4) . 6_566 ?
O7 K2 O6W 99.6(3) . 6_566 ?
O39 K2 O20 71.7(2) 2_657 . ?
O8 K2 O20 113.4(2) . . ?
O31 K2 O20 74.6(2) . . ?
O7 K2 O20 57.9(2) . . ?
O6W K2 O20 128.1(4) 6_566 . ?
O39 K2 O4W 82.4(3) 2_657 . ?
O8 K2 O4W 98.4(3) . . ?
O31 K2 O4W 80.3(3) . . ?
O7 K2 O4W 158.2(3) . . ?
O6W K2 O4W 71.7(4) 6_566 . ?
O20 K2 O4W 143.1(3) . . ?
O39 K2 W5 94.2(2) 2_657 . ?
O8 K2 W5 87.41(18) . . ?
O31 K2 W5 89.96(19) . . ?
O7 K2 W5 30.04(15) . . ?
O6W K2 W5 117.8(3) 6_566 . ?
O20 K2 W5 27.92(14) . . ?
O4W K2 W5 169.6(2) . . ?
O39 K2 W2 149.3(2) 2_657 . ?
O8 K2 W2 25.75(16) . . ?
O31 K2 W2 106.9(2) . . ?
O7 K2 W2 34.48(15) . . ?
O6W K2 W2 91.3(2) 6_566 . ?
O20 K2 W2 89.35(15) . . ?
O4W K2 W2 124.1(3) . . ?
W5 K2 W2 62.27(4) . . ?
O39 K2 K13 117.9(3) 2_657 . ?
O8 K2 K13 56.5(3) . . ?
O31 K2 K13 107.4(4) . . ?
O7 K2 K13 112.4(2) . . ?
O6W K2 K13 53.7(5) 6_566 . ?
O20 K2 K13 169.8(2) . . ?
O4W K2 K13 46.1(3) . . ?
W5 K2 K13 142.28(16) . . ?
W2 K2 K13 80.48(17) . . ?
O39 K2 W9 16.98(18) 2_657 2_657 ?
O8 K2 W9 151.5(2) . 2_657 ?
O31 K2 W9 100.3(2) . 2_657 ?
O7 K2 W9 126.24(17) . 2_657 ?
O6W K2 W9 68.1(2) 6_566 2_657 ?
O20 K2 W9 88.08(16) . 2_657 ?
O4W K2 W9 70.1(3) . 2_657 ?
W5 K2 W9 108.40(7) . 2_657 ?
W2 K2 W9 150.93(8) . 2_657 ?
K13 K2 W9 101.3(3) . 2_657 ?
O39 K2 K10 40.58(17) 2_657 . ?
O8 K2 K10 154.2(2) . . ?
O31 K2 K10 51.19(19) . . ?
O7 K2 K10 118.37(18) . . ?
O6W K2 K10 120.5(3) 6_566 . ?
O20 K2 K10 60.51(16) . . ?
O4W K2 K10 82.7(3) . . ?
W5 K2 K10 88.34(9) . . ?
W2 K2 K10 145.09(10) . . ?
K13 K2 K10 128.74(18) . . ?
W9 K2 K10 52.77(4) 2_657 . ?
O9W K3 O9W 74.2(4) . 6_565 ?
O9W K3 O5 133.2(3) . 4_557 ?
O9W K3 O5 87.5(3) 6_565 4_557 ?
O9W K3 O5 87.5(3) . 7_557 ?
O9W K3 O5 133.2(3) 6_565 7_557 ?
O5 K3 O5 74.1(4) 4_557 7_557 ?
O9W K3 O32 150.7(3) . 6_565 ?
O9W K3 O32 98.9(3) 6_565 6_565 ?
O5 K3 O32 73.4(3) 4_557 6_565 ?
O5 K3 O32 115.6(3) 7_557 6_565 ?
O9W K3 O32 98.9(3) . . ?
O9W K3 O32 150.7(3) 6_565 . ?
O5 K3 O32 115.6(3) 4_557 . ?
O5 K3 O32 73.4(3) 7_557 . ?
O32 K3 O32 73.0(4) 6_565 . ?
O9W K3 O34 90.5(3) . . ?
O9W K3 O34 90.5(3) 6_565 . ?
O5 K3 O34 133.2(2) 4_557 . ?
O5 K3 O34 133.2(2) 7_557 . ?
O32 K3 O34 60.7(2) 6_565 . ?
O32 K3 O34 60.7(2) . . ?
O9W K3 O13W 141.4(3) . 7_557 ?
O9W K3 O13W 141.4(3) 6_565 7_557 ?
O5 K3 O13W 57.8(6) 4_557 7_557 ?
O5 K3 O13W 57.8(6) 7_557 7_557 ?
O32 K3 O13W 57.7(6) 6_565 7_557 ?
O32 K3 O13W 57.7(6) . 7_557 ?
O34 K3 O13W 100.9(8) . 7_557 ?
O9W K3 O4 78.5(3) . 7_557 ?
O9W K3 O4 78.5(3) 6_565 7_557 ?
O5 K3 O4 55.5(2) 4_557 7_557 ?
O5 K3 O4 55.5(2) 7_557 7_557 ?
O32 K3 O4 128.8(2) 6_565 7_557 ?
O32 K3 O4 128.8(2) . 7_557 ?
O34 K3 O4 166.2(3) . 7_557 ?
O13W K3 O4 92.9(8) 7_557 7_557 ?
O9W K3 K7 53.8(2) . . ?
O9W K3 K7 127.9(3) 6_565 . ?
O5 K3 K7 123.6(2) 4_557 . ?
O5 K3 K7 49.48(19) 7_557 . ?
O32 K3 K7 127.9(2) 6_565 . ?
O32 K3 K7 55.00(19) . . ?
O34 K3 K7 93.53(8) . . ?
O13W K3 K7 88.48(9) 7_557 . ?
O4 K3 K7 86.78(9) 7_557 . ?
O9W K3 K7 127.9(3) . 6_565 ?
O9W K3 K7 53.8(2) 6_565 6_565 ?
O5 K3 K7 49.48(19) 4_557 6_565 ?
O5 K3 K7 123.6(2) 7_557 6_565 ?
O32 K3 K7 55.00(19) 6_565 6_565 ?
O32 K3 K7 127.9(2) . 6_565 ?
O34 K3 K7 93.53(8) . 6_565 ?
O13W K3 K7 88.48(9) 7_557 6_565 ?
O4 K3 K7 86.78(9) 7_557 6_565 ?
K7 K3 K7 172.74(17) . 6_565 ?
O9W K3 W8 126.7(2) . 6_565 ?
O9W K3 W8 94.2(2) 6_565 6_565 ?
O5 K3 W8 96.79(19) 4_557 6_565 ?
O5 K3 W8 130.0(2) 7_557 6_565 ?
O32 K3 W8 24.15(18) 6_565 6_565 ?
O32 K3 W8 66.7(2) . 6_565 ?
O34 K3 W8 36.75(13) . 6_565 ?
O13W K3 W8 75.4(7) 7_557 6_565 ?
O4 K3 W8 151.20(9) 7_557 6_565 ?
K7 K3 W8 118.49(11) . 6_565 ?
K7 K3 W8 66.99(7) 6_565 6_565 ?
O16 K4 O12W 156.9(13) 5_658 6_556 ?
O16 K4 O12W 156.9(13) 5_658 1_556 ?
O12W K4 O12W 24.9(19) 6_556 1_556 ?
O16 K4 O7W 79.4(4) 5_658 . ?
O12W K4 O7W 95.9(9) 6_556 . ?
O12W K4 O7W 78.2(13) 1_556 . ?
O16 K4 O7W 79.4(4) 5_658 6 ?
O12W K4 O7W 78.2(13) 6_556 6 ?
O12W K4 O7W 95.9(9) 1_556 6 ?
O7W K4 O7W 91.5(6) . 6 ?
O16 K4 O14 84.7(2) 5_658 6 ?
O12W K4 O14 95.8(9) 6_556 6 ?
O12W K4 O14 116.7(12) 1_556 6 ?
O7W K4 O14 162.3(4) . 6 ?
O7W K4 O14 78.0(3) 6 6 ?
O16 K4 O14 84.7(2) 5_658 . ?
O12W K4 O14 116.7(12) 6_556 . ?
O12W K4 O14 95.8(9) 1_556 . ?
O7W K4 O14 78.0(3) . . ?
O7W K4 O14 162.3(4) 6 . ?
O14 K4 O14 108.2(3) 6 . ?
O16 K4 O15 100.6(3) 5_658 . ?
O12W K4 O15 98.8(12) 6_556 . ?
O12W K4 O15 98.8(12) 1_556 . ?
O7W K4 O15 134.1(3) . . ?
O7W K4 O15 134.1(3) 6 . ?
O14 K4 O15 56.49(17) 6 . ?
O14 K4 O15 56.49(18) . . ?
O16 K4 O17W 120.5(9) 5_658 1_556 ?
O12W K4 O17W 41.5(14) 6_556 1_556 ?
O12W K4 O17W 41.5(14) 1_556 1_556 ?
O7W K4 O17W 60.9(6) . 1_556 ?
O7W K4 O17W 60.9(6) 6 1_556 ?
O14 K4 O17W 123.1(3) 6 1_556 ?
O14 K4 O17W 123.1(3) . 1_556 ?
O15 K4 O17W 138.9(9) . 1_556 ?
O16 K4 W3 96.7(2) 5_658 6 ?
O12W K4 W3 93.8(10) 6_556 6 ?
O12W K4 W3 106.4(13) 1_556 6 ?
O7W K4 W3 163.3(3) . 6 ?
O7W K4 W3 103.8(3) 6 6 ?
O14 K4 W3 26.82(16) 6 6 ?
O14 K4 W3 85.54(18) . 6 ?
O15 K4 W3 30.31(4) . 6 ?
O17W K4 W3 132.8(7) 1_556 6 ?
O16 K4 W3 96.7(2) 5_658 . ?
O12W K4 W3 106.4(13) 6_556 . ?
O12W K4 W3 93.8(9) 1_556 . ?
O7W K4 W3 103.8(3) . . ?
O7W K4 W3 163.3(3) 6 . ?
O14 K4 W3 85.54(18) 6 . ?
O14 K4 W3 26.82(16) . . ?
O15 K4 W3 30.31(4) . . ?
O17W K4 W3 132.8(7) 1_556 . ?
W3 K4 W3 60.37(6) 6 . ?
O16 K4 K14 78.7(3) 5_658 5_658 ?
O12W K4 K14 81.9(12) 6_556 5_658 ?
O12W K4 K14 81.9(12) 1_556 5_658 ?
O7W K4 K14 45.9(3) . 5_658 ?
O7W K4 K14 45.9(3) 6 5_658 ?
O14 K4 K14 123.32(18) 6 5_658 ?
O14 K4 K14 123.32(18) . 5_658 ?
O15 K4 K14 179.2(4) . 5_658 ?
O17W K4 K14 41.9(9) 1_556 5_658 ?
W3 K4 K14 149.62(5) 6 5_658 ?
W3 K4 K14 149.62(5) . 5_658 ?
O14 K5 O26 97.6(3) 1_554 . ?
O14 K5 O24 126.5(3) 1_554 . ?
O26 K5 O24 57.1(2) . . ?
O14 K5 O3W 89.5(3) 1_554 . ?
O26 K5 O3W 157.7(4) . . ?
O24 K5 O3W 132.8(4) . . ?
O14 K5 O29 141.5(3) 1_554 . ?
O26 K5 O29 56.3(2) . . ?
O24 K5 O29 66.2(2) . . ?
O3W K5 O29 106.2(3) . . ?
O14 K5 O37 163.3(3) 1_554 . ?
O26 K5 O37 95.6(2) . . ?
O24 K5 O37 54.4(2) . . ?
O3W K5 O37 82.2(3) . . ?
O29 K5 O37 55.2(2) . . ?
O14 K5 O7W 76.8(3) 1_554 1_554 ?
O26 K5 O7W 92.3(3) . 1_554 ?
O24 K5 O7W 140.9(3) . 1_554 ?
O3W K5 O7W 68.7(4) . 1_554 ?
O29 K5 O7W 76.8(3) . 1_554 ?
O37 K5 O7W 113.0(3) . 1_554 ?
O14 K5 O14W 73.1(4) 1_554 1_554 ?
O26 K5 O14W 93.4(4) . 1_554 ?
O24 K5 O14W 63.8(4) . 1_554 ?
O3W K5 O14W 108.9(5) . 1_554 ?
O29 K5 O14W 129.9(4) . 1_554 ?
O37 K5 O14W 95.8(4) . 1_554 ?
O7W K5 O14W 149.9(5) 1_554 1_554 ?
O14 K5 W9 164.6(2) 1_554 . ?
O26 K5 W9 80.07(16) . . ?
O24 K5 W9 64.92(16) . . ?
O3W K5 W9 87.5(3) . . ?
O29 K5 W9 27.54(16) . . ?
O37 K5 W9 30.03(15) . . ?
O7W K5 W9 88.0(3) 1_554 . ?
O14W K5 W9 122.1(4) 1_554 . ?
O14 K5 W10 142.4(2) 1_554 . ?
O26 K5 W10 80.60(17) . . ?
O24 K5 W10 26.41(16) . . ?
O3W K5 W10 106.4(3) . . ?
O29 K5 W10 67.00(17) . . ?
O37 K5 W10 31.29(15) . . ?
O7W K5 W10 140.6(3) 1_554 . ?
O14W K5 W10 69.6(4) 1_554 . ?
W9 K5 W10 52.59(4) . . ?
O14 K5 W7 113.1(2) 1_554 . ?
O26 K5 W7 27.99(15) . . ?
O24 K5 W7 67.67(16) . . ?
O3W K5 W7 130.4(3) . . ?
O29 K5 W7 31.86(16) . . ?
O37 K5 W7 83.15(16) . . ?
O7W K5 W7 74.3(3) 1_554 . ?
O14W K5 W7 119.6(4) 1_554 . ?
W9 K5 W7 58.95(5) . . ?
W10 K5 W7 82.44(6) . . ?
O14 K5 W6 104.4(2) 1_554 . ?
O26 K5 W6 28.29(16) . . ?
O24 K5 W6 32.26(16) . . ?
O3W K5 W6 164.6(3) . . ?
O29 K5 W6 66.94(16) . . ?
O37 K5 W6 82.71(17) . . ?
O7W K5 W6 120.5(3) 1_554 . ?
O14W K5 W6 69.9(4) 1_554 . ?
W9 K5 W6 80.83(6) . . ?
W10 K5 W6 58.43(5) . . ?
W7 K5 W6 49.99(4) . . ?
O21 K6 O22 135.1(3) 7_557 1_556 ?
O21 K6 O9 107.3(3) 7_557 . ?
O22 K6 O9 103.7(3) 1_556 . ?
O21 K6 O27 67.8(2) 7_557 7_557 ?
O22 K6 O27 153.6(3) 1_556 7_557 ?
O9 K6 O27 74.4(2) . 7_557 ?
O21 K6 O12 75.3(3) 7_557 . ?
O22 K6 O12 87.9(3) 1_556 . ?
O9 K6 O12 67.3(2) . . ?
O27 K6 O12 114.4(2) 7_557 . ?
O21 K6 O5W 79.7(3) 7_557 7_557 ?
O22 K6 O5W 94.0(3) 1_556 7_557 ?
O9 K6 O5W 143.5(3) . 7_557 ?
O27 K6 O5W 75.6(3) 7_557 7_557 ?
O12 K6 O5W 146.1(3) . 7_557 ?
O21 K6 O18W 144.8(7) 7_557 . ?
O22 K6 O18W 79.7(7) 1_556 . ?
O9 K6 O18W 58.4(7) . . ?
O27 K6 O18W 77.1(7) 7_557 . ?
O12 K6 O18W 118.6(7) . . ?
O5W K6 O18W 94.9(7) 7_557 . ?
O21 K6 O5W 61.7(3) 7_557 1_556 ?
O22 K6 O5W 74.9(3) 1_556 1_556 ?
O9 K6 O5W 119.6(3) . 1_556 ?
O27 K6 O5W 129.6(3) 7_557 1_556 ?
O12 K6 O5W 52.3(3) . 1_556 ?
O5W K6 O5W 95.6(3) 7_557 1_556 ?
O18W K6 O5W 153.1(7) . 1_556 ?
O21 K6 K17 109.1(5) 7_557 7_557 ?
O22 K6 K17 98.3(6) 1_556 7_557 ?
O9 K6 K17 97.0(5) . 7_557 ?
O27 K6 K17 56.5(5) 7_557 7_557 ?
O12 K6 K17 164.2(5) . 7_557 ?
O5W K6 K17 48.3(6) 7_557 7_557 ?
O18W K6 K17 49.2(9) . 7_557 ?
O5W K6 K17 143.4(6) 1_556 7_557 ?
O21 K6 K18 115.8(7) 7_557 7_557 ?
O22 K6 K18 103.9(7) 1_556 7_557 ?
O9 K6 K18 72.7(7) . 7_557 ?
O27 K6 K18 49.9(7) 7_557 7_557 ?
O12 K6 K18 139.9(7) . 7_557 ?
O5W K6 K18 72.2(7) 7_557 7_557 ?
O18W K6 K18 32.4(10) . 7_557 ?
O5W K6 K18 167.7(7) 1_556 7_557 ?
K17 K6 K18 24.3(7) 7_557 7_557 ?
O21 K6 W6 117.2(2) 7_557 1_556 ?
O22 K6 W6 21.13(18) 1_556 1_556 ?
O9 K6 W6 124.5(2) . 1_556 ?
O27 K6 W6 152.1(2) 7_557 1_556 ?
O12 K6 W6 92.95(17) . 1_556 ?
O5W K6 W6 78.5(2) 7_557 1_556 ?
O18W K6 W6 95.2(7) . 1_556 ?
O5W K6 W6 62.90(19) 1_556 1_556 ?
K17 K6 W6 98.1(5) 7_557 1_556 ?
K18 K6 W6 111.8(7) 7_557 1_556 ?
O21 K6 W6 17.25(19) 7_557 7_557 ?
O22 K6 W6 137.3(2) 1_556 7_557 ?
O9 K6 W6 115.77(19) . 7_557 ?
O27 K6 W6 59.55(17) 7_557 7_557 ?
O12 K6 W6 92.52(18) . 7_557 ?
O5W K6 W6 63.7(2) 7_557 7_557 ?
O18W K6 W6 134.7(7) . 7_557 ?
O5W K6 W6 71.92(19) 1_556 7_557 ?
K17 K6 W6 92.7(5) 7_557 7_557 ?
K18 K6 W6 102.9(7) 7_557 7_557 ?
W6 K6 W6 116.50(7) 1_556 7_557 ?
O6 K7 O8W 76.9(3) . . ?
O6 K7 O27 101.5(3) . . ?
O8W K7 O27 124.0(4) . . ?
O6 K7 O5 119.3(3) . 7_557 ?
O8W K7 O5 92.6(4) . 7_557 ?
O27 K7 O5 131.0(3) . 7_557 ?
O6 K7 O9W 154.1(3) . . ?
O8W K7 O9W 126.2(3) . . ?
O27 K7 O9W 57.5(3) . . ?
O5 K7 O9W 75.1(3) 7_557 . ?
O6 K7 O9 136.9(3) . 7_557 ?
O8W K7 O9 74.4(3) . 7_557 ?
O27 K7 O9 70.1(2) . 7_557 ?
O5 K7 O9 93.7(2) 7_557 7_557 ?
O9W K7 O9 55.1(3) . 7_557 ?
O6 K7 O32 86.8(3) . . ?
O8W K7 O32 139.6(4) . . ?
O27 K7 O32 95.2(2) . . ?
O5 K7 O32 63.6(2) 7_557 . ?
O9W K7 O32 81.0(3) . . ?
O9 K7 O32 135.1(2) 7_557 . ?
O6 K7 O2 133.0(2) . 7_557 ?
O8W K7 O2 59.8(3) . 7_557 ?
O27 K7 O2 116.8(2) . 7_557 ?
O5 K7 O2 51.4(2) 7_557 7_557 ?
O9W K7 O2 72.8(2) . 7_557 ?
O9 K7 O2 49.29(19) 7_557 7_557 ?
O32 K7 O2 113.9(2) . 7_557 ?
O6 K7 O30 77.9(2) . . ?
O8W K7 O30 152.4(3) . . ?
O27 K7 O30 51.2(2) . . ?
O5 K7 O30 109.8(2) 7_557 . ?
O9W K7 O30 76.8(2) . . ?
O9 K7 O30 118.4(2) 7_557 . ?
O32 K7 O30 49.2(2) . . ?
O2 K7 O30 147.6(2) 7_557 . ?
O6 K7 K18 65.2(8) . . ?
O8W K7 K18 74.4(8) . . ?
O27 K7 K18 56.2(8) . . ?
O5 K7 K18 165.3(8) 7_557 . ?
O9W K7 K18 106.8(8) . . ?
O9 K7 K18 76.4(8) 7_557 . ?
O32 K7 K18 131.0(8) . . ?
O2 K7 K18 114.6(8) 7_557 . ?
O30 K7 K18 84.7(8) . . ?
O6 K7 K3 131.2(2) . . ?
O8W K7 K3 134.1(3) . . ?
O27 K7 K3 89.2(2) . . ?
O5 K7 K3 43.99(18) 7_557 . ?
O9W K7 K3 43.4(2) . . ?
O9 K7 K3 91.72(18) 7_557 . ?
O32 K7 K3 44.59(18) . . ?
O2 K7 K3 77.84(16) 7_557 . ?
O30 K7 K3 72.43(16) . . ?
K18 K7 K3 145.4(8) . . ?
O6 K7 W1 123.79(19) . 7_557 ?
O8W K7 W1 72.3(3) . 7_557 ?
O27 K7 W1 134.7(2) . 7_557 ?
O5 K7 W1 23.85(16) 7_557 7_557 ?
O9W K7 W1 78.5(2) . 7_557 ?
O9 K7 W1 76.37(16) 7_557 7_557 ?
O32 K7 W1 87.46(17) . 7_557 ?
O2 K7 W1 29.00(12) 7_557 7_557 ?
O30 K7 W1 132.61(16) . 7_557 ?
K18 K7 W1 141.4(8) . 7_557 ?
K3 K7 W1 61.86(8) . 7_557 ?
O1W K8 O6 171.9(4) . . ?
O1W K8 O31 92.7(3) . . ?
O6 K8 O31 92.4(3) . . ?
O1W K8 O3 126.3(4) . . ?
O6 K8 O3 58.7(2) . . ?
O31 K8 O3 99.5(2) . . ?
O1W K8 O2W 86.1(5) . . ?
O6 K8 O2W 91.3(4) . . ?
O31 K8 O2W 158.9(4) . . ?
O3 K8 O2W 65.2(3) . . ?
O1W K8 O30 93.5(4) . . ?
O6 K8 O30 84.1(2) . . ?
O31 K8 O30 57.2(2) . . ?
O3 K8 O30 136.5(2) . . ?
O2W K8 O30 143.8(4) . . ?
O1W K8 O28 75.4(4) . . ?
O6 K8 O28 96.9(2) . . ?
O31 K8 O28 110.4(2) . . ?
O3 K8 O28 142.5(2) . . ?
O2W K8 O28 89.6(4) . . ?
O30 K8 O28 55.6(2) . . ?
O1W K8 O20 80.6(4) . . ?
O6 K8 O20 106.9(2) . . ?
O31 K8 O20 71.6(2) . . ?
O3 K8 O20 55.2(2) . . ?
O2W K8 O20 87.5(4) . . ?
O30 K8 O20 128.2(2) . . ?
O28 K8 O20 156.0(2) . . ?
O1W K8 W8 95.1(3) . . ?
O6 K8 W8 86.82(19) . . ?
O31 K8 W8 26.47(15) . . ?
O3 K8 W8 117.79(17) . . ?
O2W K8 W8 174.5(4) . . ?
O30 K8 W8 30.86(14) . . ?
O28 K8 W8 85.49(17) . . ?
O20 K8 W8 97.95(16) . . ?
O1W K8 W5 102.5(4) . . ?
O6 K8 W5 84.04(16) . . ?
O31 K8 W5 86.63(16) . . ?
O3 K8 W5 28.17(15) . . ?
O2W K8 W5 73.1(4) . . ?
O30 K8 W5 141.28(17) . . ?
O28 K8 W5 162.79(19) . . ?
O20 K8 W5 27.22(14) . . ?
W8 K8 W5 111.71(7) . . ?
O1W K8 W1 158.2(4) . . ?
O6 K8 W1 25.23(15) . . ?
O31 K8 W1 99.34(18) . . ?
O3 K8 W1 33.81(15) . . ?
O2W K8 W1 76.1(3) . . ?
O30 K8 W1 108.30(16) . . ?
O28 K8 W1 116.3(2) . . ?
O20 K8 W1 86.05(15) . . ?
W8 K8 W1 103.82(7) . . ?
W5 K8 W1 60.59(4) . . ?
O1W K8 W7 84.1(4) . . ?
O6 K8 W7 90.11(16) . . ?
O31 K8 W7 85.46(16) . . ?
O3 K8 W7 148.48(18) . . ?
O2W K8 W7 115.3(4) . . ?
O30 K8 W7 29.32(14) . . ?
O28 K8 W7 26.31(16) . . ?
O20 K8 W7 151.58(17) . . ?
W8 K8 W7 59.64(4) . . ?
W5 K8 W7 169.95(9) . . ?
W1 K8 W7 114.72(8) . . ?
O3W K9 O3W 118.2(5) 5_657 6_556 ?
O3W K9 O16 157.6(3) 5_657 5_658 ?
O3W K9 O16 82.4(3) 6_556 5_658 ?
O3W K9 O16 82.4(3) 5_657 . ?
O3W K9 O16 157.6(3) 6_556 . ?
O16 K9 O16 78.9(3) 5_658 . ?
O3W K9 O13 136.6(4) 5_657 5_658 ?
O3W K9 O13 65.7(3) 6_556 5_658 ?
O16 K9 O13 57.4(3) 5_658 5_658 ?
O16 K9 O13 93.7(3) . 5_658 ?
O3W K9 O13 65.7(3) 5_657 6 ?
O3W K9 O13 136.6(4) 6_556 6 ?
O16 K9 O13 93.7(3) 5_658 6 ?
O16 K9 O13 57.4(3) . 6 ?
O13 K9 O13 144.2(4) 5_658 6 ?
O3W K9 O14 94.8(4) 5_657 6 ?
O3W K9 O14 82.9(4) 6_556 6 ?
O16 K9 O14 78.4(3) 5_658 6 ?
O16 K9 O14 105.0(3) . 6 ?
O13 K9 O14 127.5(2) 5_658 6 ?
O13 K9 O14 54.1(2) 6 6 ?
O3W K9 O14 82.9(4) 5_657 5_658 ?
O3W K9 O14 94.8(4) 6_556 5_658 ?
O16 K9 O14 105.0(3) 5_658 5_658 ?
O16 K9 O14 78.4(3) . 5_658 ?
O13 K9 O14 54.1(2) 5_658 5_658 ?
O13 K9 O14 127.5(2) 6 5_658 ?
O14 K9 O14 175.7(4) 6 5_658 ?
O3W K9 W4 163.3(4) 5_657 5_658 ?
O3W K9 W4 70.1(2) 6_556 5_658 ?
O16 K9 W4 27.2(2) 5_658 5_658 ?
O16 K9 W4 87.8(2) . 5_658 ?
O13 K9 W4 30.42(15) 5_658 5_658 ?
O13 K9 W4 119.6(2) 6 5_658 ?
O14 K9 W4 100.81(16) 6 5_658 ?
O14 K9 W4 81.83(15) 5_658 5_658 ?
O3W K9 W4 70.1(2) 5_657 . ?
O3W K9 W4 163.3(4) 6_556 . ?
O16 K9 W4 87.8(2) 5_658 . ?
O16 K9 W4 27.2(2) . . ?
O13 K9 W4 119.6(2) 5_658 . ?
O13 K9 W4 30.42(15) 6 . ?
O14 K9 W4 81.83(15) 6 . ?
O14 K9 W4 100.81(16) 5_658 . ?
W4 K9 W4 106.15(12) 5_658 . ?
O3W K9 K16 59.1(3) 5_657 1_546 ?
O3W K9 K16 59.1(3) 6_556 1_546 ?
O16 K9 K16 140.55(17) 5_658 1_546 ?
O16 K9 K16 140.55(17) . 1_546 ?
O13 K9 K16 107.89(18) 5_658 1_546 ?
O13 K9 K16 107.89(18) 6 1_546 ?
O14 K9 K16 87.83(18) 6 1_546 ?
O14 K9 K16 87.83(18) 5_658 1_546 ?
W4 K9 K16 126.93(6) 5_658 1_546 ?
W4 K9 K16 126.93(6) . 1_546 ?
O3W K9 W3 105.5(3) 5_657 5_658 ?
O3W K9 W3 79.7(3) 6_556 5_658 ?
O16 K9 W3 85.7(2) 5_658 5_658 ?
O16 K9 W3 86.7(2) . 5_658 ?
O13 K9 W3 31.21(15) 5_658 5_658 ?
O13 K9 W3 143.38(17) 6 5_658 ?
O14 K9 W3 157.83(14) 6 5_658 ?
O14 K9 W3 23.13(14) 5_658 5_658 ?
W4 K9 W3 60.25(3) 5_658 5_658 ?
W4 K9 W3 113.16(7) . 5_658 ?
K16 K9 W3 94.91(7) 1_546 5_658 ?
O39 K10 O39 175.6(4) 2_657 . ?
O39 K10 O10W 89.2(7) 2_657 5_667 ?
O39 K10 O10W 86.4(7) . 5_667 ?
O39 K10 O10W 86.4(7) 2_657 . ?
O39 K10 O10W 89.2(7) . . ?
O10W K10 O10W 14.0(8) 5_667 . ?
O39 K10 O1W 123.2(4) 2_657 . ?
O39 K10 O1W 60.8(3) . . ?
O10W K10 O1W 143.7(7) 5_667 . ?
O10W K10 O1W 138.5(7) . . ?
O39 K10 O1W 60.8(3) 2_657 2_657 ?
O39 K10 O1W 123.2(4) . 2_657 ?
O10W K10 O1W 138.5(7) 5_667 2_657 ?
O10W K10 O1W 143.7(7) . 2_657 ?
O1W K10 O1W 77.0(6) . 2_657 ?
O39 K10 O35 58.2(2) 2_657 2_657 ?
O39 K10 O35 119.4(2) . 2_657 ?
O10W K10 O35 57.8(6) 5_667 2_657 ?
O10W K10 O35 67.4(5) . 2_657 ?
O1W K10 O35 151.2(3) . 2_657 ?
O1W K10 O35 81.3(3) 2_657 2_657 ?
O39 K10 O35 119.4(2) 2_657 . ?
O39 K10 O35 58.2(2) . . ?
O10W K10 O35 67.4(5) 5_667 . ?
O10W K10 O35 57.8(6) . . ?
O1W K10 O35 81.3(3) . . ?
O1W K10 O35 151.2(3) 2_657 . ?
O35 K10 O35 124.9(3) 2_657 . ?
O39 K10 O31 78.0(2) 2_657 . ?
O39 K10 O31 101.8(2) . . ?
O10W K10 O31 94.7(4) 5_667 . ?
O10W K10 O31 80.7(4) . . ?
O1W K10 O31 78.5(3) . . ?
O1W K10 O31 105.2(3) 2_657 . ?
O35 K10 O31 125.9(2) 2_657 . ?
O35 K10 O31 51.46(19) . . ?
O39 K10 O31 101.8(2) 2_657 2_657 ?
O39 K10 O31 78.0(2) . 2_657 ?
O10W K10 O31 80.7(4) 5_667 2_657 ?
O10W K10 O31 94.7(4) . 2_657 ?
O1W K10 O31 105.2(3) . 2_657 ?
O1W K10 O31 78.5(3) 2_657 2_657 ?
O35 K10 O31 51.46(19) 2_657 2_657 ?
O35 K10 O31 125.9(2) . 2_657 ?
O31 K10 O31 175.4(3) . 2_657 ?
O39 K10 W9 27.29(16) 2_657 2_657 ?
O39 K10 W9 149.8(2) . 2_657 ?
O10W K10 W9 70.5(7) 5_667 2_657 ?
O10W K10 W9 73.2(7) . 2_657 ?
O1W K10 W9 145.6(3) . 2_657 ?
O1W K10 W9 70.5(3) 2_657 2_657 ?
O35 K10 W9 31.19(13) 2_657 2_657 ?
O35 K10 W9 124.43(19) . 2_657 ?
O31 K10 W9 99.31(13) . 2_657 ?
O31 K10 W9 79.24(13) 2_657 2_657 ?
O39 K10 W9 149.8(2) 2_657 . ?
O39 K10 W9 27.29(16) . . ?
O10W K10 W9 73.2(7) 5_667 . ?
O10W K10 W9 70.5(7) . . ?
O1W K10 W9 70.5(3) . . ?
O1W K10 W9 145.6(3) 2_657 . ?
O35 K10 W9 124.43(19) 2_657 . ?
O35 K10 W9 31.19(13) . . ?
O31 K10 W9 79.24(13) . . ?
O31 K10 W9 99.31(13) 2_657 . ?
W9 K10 W9 143.45(15) 2_657 . ?
O13W K11 O11W 90.3(12) . 4_547 ?
O13W K11 O11W 90.3(12) . 7_557 ?
O11W K11 O11W 61.3(10) 4_547 7_557 ?
O13W K11 K15 27.3(14) . . ?
O11W K11 K15 67.0(10) 4_547 . ?
O11W K11 K15 67.0(10) 7_557 . ?
O13W K11 K18 142.4(11) . 6 ?
O11W K11 K18 64.4(11) 4_547 6 ?
O11W K11 K18 100.0(12) 7_557 6 ?
K15 K11 K18 129.6(12) . 6 ?
O13W K11 K18 142.4(11) . . ?
O11W K11 K18 100.0(12) 4_547 . ?
O11W K11 K18 64.4(11) 7_557 . ?
K15 K11 K18 129.6(12) . . ?
K18 K11 K18 73(2) 6 . ?
O13W K11 O1 102.6(13) . . ?
O11W K11 O1 147.0(6) 4_547 . ?
O11W K11 O1 147.0(6) 7_557 . ?
K15 K11 O1 130.0(12) . . ?
K18 K11 O1 88.2(11) 6 . ?
K18 K11 O1 88.2(11) . . ?
O13W K11 O18W 110.6(12) . 4_547 ?
O11W K11 O18W 21.9(8) 4_547 4_547 ?
O11W K11 O18W 71.0(8) 7_557 4_547 ?
K15 K11 O18W 88.8(11) . 4_547 ?
K18 K11 O18W 42.8(12) 6 4_547 ?
K18 K11 O18W 88.0(13) . 4_547 ?
O1 K11 O18W 129.2(9) . 4_547 ?
O13W K11 O18W 110.6(12) . 7_557 ?
O11W K11 O18W 71.0(8) 4_547 7_557 ?
O11W K11 O18W 21.9(8) 7_557 7_557 ?
K15 K11 O18W 88.8(11) . 7_557 ?
K18 K11 O18W 88.0(13) 6 7_557 ?
K18 K11 O18W 42.8(12) . 7_557 ?
O1 K11 O18W 129.2(9) . 7_557 ?
O18W K11 O18W 72.3(14) 4_547 7_557 ?
O13W K11 O16W 160.9(18) . . ?
O11W K11 O16W 106.0(13) 4_547 . ?
O11W K11 O16W 106.0(13) 7_557 . ?
K15 K11 O16W 171.7(16) . . ?
K18 K11 O16W 45.5(12) 6 . ?
K18 K11 O16W 45.5(12) . . ?
O1 K11 O16W 58.3(13) . . ?
O18W K11 O16W 84.5(13) 4_547 . ?
O18W K11 O16W 84.5(13) 7_557 . ?
O13W K11 O8W 62.7(4) . 6 ?
O11W K11 O8W 61.9(5) 4_547 6 ?
O11W K11 O8W 115.8(7) 7_557 6 ?
K15 K11 O8W 65.3(5) . 6 ?
K18 K11 O8W 80.4(10) 6 6 ?
K18 K11 O8W 152.4(11) . 6 ?
O1 K11 O8W 97.1(4) . 6 ?
O18W K11 O8W 67.6(7) 4_547 6 ?
O18W K11 O8W 131.9(9) 7_557 6 ?
O16W K11 O8W 116.1(4) . 6 ?
O13W K11 O8W 62.7(4) . . ?
O11W K11 O8W 115.8(7) 4_547 . ?
O11W K11 O8W 61.9(5) 7_557 . ?
K15 K11 O8W 65.3(5) . . ?
K18 K11 O8W 152.4(11) 6 . ?
K18 K11 O8W 80.4(10) . . ?
O1 K11 O8W 97.1(4) . . ?
O18W K11 O8W 131.9(8) 4_547 . ?
O18W K11 O8W 67.6(7) 7_557 . ?
O16W K11 O8W 116.1(4) . . ?
O8W K11 O8W 125.4(8) 6 . ?
K13 K12 O14W 109.3(6) 1_554 6_564 ?
K13 K12 O14W 109.3(6) 1_554 1_554 ?
O14W K12 O14W 131.7(11) 6_564 1_554 ?
K13 K12 O6W 79.6(7) 1_554 . ?
O14W K12 O6W 69.6(5) 6_564 . ?
O14W K12 O6W 145.8(9) 1_554 . ?
K13 K12 O6W 79.6(7) 1_554 6_565 ?
O14W K12 O6W 145.8(9) 6_564 6_565 ?
O14W K12 O6W 69.6(5) 1_554 6_565 ?
O6W K12 O6W 80.3(8) . 6_565 ?
K13 K12 O40 178.8(12) 1_554 . ?
O14W K12 O40 71.0(5) 6_564 . ?
O14W K12 O40 71.0(5) 1_554 . ?
O6W K12 O40 99.5(6) . . ?
O6W K12 O40 99.5(6) 6_565 . ?
K13 K12 K19 81.0(9) 1_554 1_554 ?
O14W K12 K19 79.2(6) 6_564 1_554 ?
O14W K12 K19 79.2(6) 1_554 1_554 ?
O6W K12 K19 134.9(5) . 1_554 ?
O6W K12 K19 134.9(5) 6_565 1_554 ?
O40 K12 K19 100.2(8) . 1_554 ?
K13 K12 K16 130.8(8) 1_554 . ?
O14W K12 K16 55.9(6) 6_564 . ?
O14W K12 K16 113.2(8) 1_554 . ?
O6W K12 K16 51.2(4) . . ?
O6W K12 K16 92.7(7) 6_565 . ?
O40 K12 K16 48.4(4) . . ?
K19 K12 K16 130.1(6) 1_554 . ?
K13 K12 K16 130.8(8) 1_554 5_666 ?
O14W K12 K16 113.2(8) 6_564 5_666 ?
O14W K12 K16 55.9(6) 1_554 5_666 ?
O6W K12 K16 92.7(7) . 5_666 ?
O6W K12 K16 51.2(4) 6_565 5_666 ?
O40 K12 K16 48.4(4) . 5_666 ?
K19 K12 K16 130.1(6) 1_554 5_666 ?
K16 K12 K16 63.0(10) . 5_666 ?
K13 K12 K15 7.6(8) 1_554 7_556 ?
O14W K12 K15 107.2(6) 6_564 7_556 ?
O14W K12 K15 107.2(6) 1_554 7_556 ?
O6W K12 K15 85.4(6) . 7_556 ?
O6W K12 K15 85.4(6) 6_565 7_556 ?
O40 K12 K15 173.6(9) . 7_556 ?
K19 K12 K15 73.4(8) 1_554 7_556 ?
K16 K12 K15 136.0(6) . 7_556 ?
K16 K12 K15 136.0(6) 5_666 7_556 ?
K13 K12 K2 49.8(4) 1_554 1_554 ?
O14W K12 K2 151.9(7) 6_564 1_554 ?
O14W K12 K2 76.4(5) 1_554 1_554 ?
O6W K12 K2 86.5(5) . 1_554 ?
O6W K12 K2 31.7(3) 6_565 1_554 ?
O40 K12 K2 129.4(5) . 1_554 ?
K19 K12 K2 110.5(5) 1_554 1_554 ?
K16 K12 K2 119.4(6) . 1_554 ?
K16 K12 K2 81.4(4) 5_666 1_554 ?
K15 K12 K2 54.6(4) 7_556 1_554 ?
K13 K12 K2 49.8(4) 1_554 6_564 ?
O14W K12 K2 76.4(5) 6_564 6_564 ?
O14W K12 K2 151.9(7) 1_554 6_564 ?
O6W K12 K2 31.7(3) . 6_564 ?
O6W K12 K2 86.5(5) 6_565 6_564 ?
O40 K12 K2 129.4(5) . 6_564 ?
K19 K12 K2 110.5(5) 1_554 6_564 ?
K16 K12 K2 81.4(4) . 6_564 ?
K16 K12 K2 119.4(6) 5_666 6_564 ?
K15 K12 K2 54.6(4) 7_556 6_564 ?
K2 K12 K2 75.5(3) 1_554 6_564 ?
K12 K13 O4W 119.5(11) 1_556 . ?
K12 K13 K15 167.0(14) 1_556 7_557 ?
O4W K13 K15 73.4(10) . 7_557 ?
K12 K13 O11W 108.8(9) 1_556 . ?
O4W K13 O11W 125.0(8) . . ?
K15 K13 O11W 59.9(11) 7_557 . ?
K12 K13 O11W 108.8(9) 1_556 6_565 ?
O4W K13 O11W 125.0(8) . 6_565 ?
K15 K13 O11W 59.9(11) 7_557 6_565 ?
O11W K13 O11W 51.7(8) . 6_565 ?
K12 K13 O6W 62.1(7) 1_556 1_556 ?
O4W K13 O6W 69.5(4) . 1_556 ?
K15 K13 O6W 127.3(8) 7_557 1_556 ?
O11W K13 O6W 164.6(6) . 1_556 ?
O11W K13 O6W 117.4(5) 6_565 1_556 ?
K12 K13 O6W 62.1(7) 1_556 6_566 ?
O4W K13 O6W 69.5(4) . 6_566 ?
K15 K13 O6W 127.3(8) 7_557 6_566 ?
O11W K13 O6W 117.4(5) . 6_566 ?
O11W K13 O6W 164.6(6) 6_565 6_566 ?
O6W K13 O6W 70.8(6) 1_556 6_566 ?
K12 K13 O8 104.7(4) 1_556 6_565 ?
O4W K13 O8 89.8(3) . 6_565 ?
K15 K13 O8 73.8(4) 7_557 6_565 ?
O11W K13 O8 102.5(7) . 6_565 ?
O11W K13 O8 51.9(4) 6_565 6_565 ?
O6W K13 O8 70.0(3) 1_556 6_565 ?
O6W K13 O8 140.1(6) 6_566 6_565 ?
K12 K13 O8 104.7(4) 1_556 . ?
O4W K13 O8 89.8(3) . . ?
K15 K13 O8 73.8(4) 7_557 . ?
O11W K13 O8 51.9(4) . . ?
O11W K13 O8 102.5(7) 6_565 . ?
O6W K13 O8 140.1(6) 1_556 . ?
O6W K13 O8 70.0(3) 6_566 . ?
O8 K13 O8 146.3(8) 6_565 . ?
K12 K13 K19 67.1(9) 1_556 . ?
O4W K13 K19 173.4(9) . . ?
K15 K13 K19 99.9(12) 7_557 . ?
O11W K13 K19 49.5(6) . . ?
O11W K13 K19 49.5(6) 6_565 . ?
O6W K13 K19 115.6(6) 1_556 . ?
O6W K13 K19 115.6(6) 6_566 . ?
O8 K13 K19 88.3(3) 6_565 . ?
O8 K13 K19 88.3(3) . . ?
K12 K13 K2 107.0(7) 1_556 . ?
O4W K13 K2 50.11(15) . . ?
K15 K13 K2 81.0(7) 7_557 . ?
O11W K13 K2 93.0(4) . . ?
O11W K13 K2 136.1(8) 6_565 . ?
O6W K13 K2 101.5(5) 1_556 . ?
O6W K13 K2 46.4(3) 6_566 . ?
O8 K13 K2 137.7(4) 6_565 . ?
O8 K13 K2 43.31(17) . . ?
K19 K13 K2 129.81(16) . . ?
K12 K13 K2 107.0(7) 1_556 6_565 ?
O4W K13 K2 50.11(15) . 6_565 ?
K15 K13 K2 81.0(7) 7_557 6_565 ?
O11W K13 K2 136.1(8) . 6_565 ?
O11W K13 K2 93.0(4) 6_565 6_565 ?
O6W K13 K2 46.4(3) 1_556 6_565 ?
O6W K13 K2 101.5(5) 6_566 6_565 ?
O8 K13 K2 43.31(17) 6_565 6_565 ?
O8 K13 K2 137.7(4) . 6_565 ?
K19 K13 K2 129.81(16) . 6_565 ?
K2 K13 K2 100.1(3) . 6_565 ?
O15W K14 O19 67.7(5) . . ?
O15W K14 O17W 127.3(12) . 5_657 ?
O19 K14 O17W 165.0(14) . 5_657 ?
O15W K14 O2W 72.2(7) . 5_657 ?
O19 K14 O2W 139.9(10) . 5_657 ?
O17W K14 O2W 55.1(11) 5_657 5_657 ?
O15W K14 O7W 138.5(4) . 2_658 ?
O19 K14 O7W 103.9(6) . 2_658 ?
O17W K14 O7W 65.4(9) 5_657 2_658 ?
O2W K14 O7W 105.9(6) 5_657 2_658 ?
O15W K14 O7W 138.5(4) . 5_658 ?
O19 K14 O7W 103.9(6) . 5_658 ?
O17W K14 O7W 65.4(9) 5_657 5_658 ?
O2W K14 O7W 105.9(6) 5_657 5_658 ?
O7W K14 O7W 82.8(8) 2_658 5_658 ?
O15W K14 O1W 76.5(5) . 5_657 ?
O19 K14 O1W 92.3(4) . 5_657 ?
O17W K14 O1W 91.8(5) 5_657 5_657 ?
O2W K14 O1W 78.2(4) 5_657 5_657 ?
O7W K14 O1W 144.8(8) 2_658 5_657 ?
O7W K14 O1W 62.9(4) 5_658 5_657 ?
O15W K14 O1W 76.5(5) . 2_657 ?
O19 K14 O1W 92.3(4) . 2_657 ?
O17W K14 O1W 91.8(5) 5_657 2_657 ?
O2W K14 O1W 78.2(4) 5_657 2_657 ?
O7W K14 O1W 62.9(4) 2_658 2_657 ?
O7W K14 O1W 144.8(8) 5_658 2_657 ?
O1W K14 O1W 148.5(9) 5_657 2_657 ?
O15W K14 O17 111.5(6) . . ?
O19 K14 O17 50.4(4) . . ?
O17W K14 O17 116.5(11) 5_657 . ?
O2W K14 O17 155.7(3) 5_657 . ?
O7W K14 O17 54.6(4) 2_658 . ?
O7W K14 O17 87.1(6) 5_658 . ?
O1W K14 O17 126.0(5) 5_657 . ?
O1W K14 O17 79.5(3) 2_657 . ?
O15W K14 O17 111.5(6) . 6 ?
O19 K14 O17 50.4(4) . 6 ?
O17W K14 O17 116.5(11) 5_657 6 ?
O2W K14 O17 155.7(3) 5_657 6 ?
O7W K14 O17 87.1(6) 2_658 6 ?
O7W K14 O17 54.6(4) 5_658 6 ?
O1W K14 O17 79.5(3) 5_657 6 ?
O1W K14 O17 126.0(5) 2_657 6 ?
O17 K14 O17 47.2(4) . 6 ?
O15W K14 W5 81.0(5) . 6 ?
O19 K14 W5 28.00(16) . 6 ?
O17W K14 W5 143.4(9) 5_657 6 ?
O2W K14 W5 143.1(6) 5_657 6 ?
O7W K14 W5 111.0(6) 2_658 6 ?
O7W K14 W5 78.0(4) 5_658 6 ?
O1W K14 W5 71.0(3) 5_657 6 ?
O1W K14 W5 120.0(5) 2_657 6 ?
O17 K14 W5 58.8(3) . 6 ?
O17 K14 W5 30.56(19) 6 6 ?
O15W K14 W5 81.0(5) . . ?
O19 K14 W5 28.00(16) . . ?
O17W K14 W5 143.4(9) 5_657 . ?
O2W K14 W5 143.1(6) 5_657 . ?
O7W K14 W5 78.0(4) 2_658 . ?
O7W K14 W5 111.0(6) 5_658 . ?
O1W K14 W5 120.0(5) 5_657 . ?
O1W K14 W5 71.0(3) 2_657 . ?
O17 K14 W5 30.56(19) . . ?
O17 K14 W5 58.8(3) 6 . ?
W5 K14 W5 50.7(2) 6 . ?
O13W K15 K11 38(3) . . ?
O13W K15 K13 147(4) . 7_557 ?
K11 K15 K13 109.7(16) . 7_557 ?
O13W K15 O11W 88(3) . 4_547 ?
K11 K15 O11W 54.6(10) . 4_547 ?
K13 K15 O11W 63.7(11) 7_557 4_547 ?
O13W K15 O11W 88(3) . 7_557 ?
K11 K15 O11W 54.6(10) . 7_557 ?
K13 K15 O11W 63.7(11) 7_557 7_557 ?
O11W K15 O11W 53.7(10) 4_547 7_557 ?
O13W K15 O32 72(3) . 7_557 ?
K11 K15 O32 104.3(14) . 7_557 ?
K13 K15 O32 133.1(13) 7_557 7_557 ?
O11W K15 O32 158.9(19) 4_547 7_557 ?
O11W K15 O32 117.3(7) 7_557 7_557 ?
O13W K15 O32 72(3) . 4_547 ?
K11 K15 O32 104.3(14) . 4_547 ?
K13 K15 O32 133.1(13) 7_557 4_547 ?
O11W K15 O32 117.3(7) 4_547 4_547 ?
O11W K15 O32 158.9(19) 7_557 4_547 ?
O32 K15 O32 63.3(9) 7_557 4_547 ?
O13W K15 O8W 62.5(9) . . ?
K11 K15 O8W 63.9(9) . . ?
K13 K15 O8W 108.9(9) 7_557 . ?
O11W K15 O8W 105.6(13) 4_547 . ?
O11W K15 O8W 58.4(7) 7_557 . ?
O32 K15 O8W 59.7(6) 7_557 . ?
O32 K15 O8W 114.6(14) 4_547 . ?
O13W K15 O8W 62.5(9) . 6 ?
K11 K15 O8W 63.9(8) . 6 ?
K13 K15 O8W 108.9(9) 7_557 6 ?
O11W K15 O8W 58.4(7) 4_547 6 ?
O11W K15 O8W 105.6(13) 7_557 6 ?
O32 K15 O8W 114.6(14) 7_557 6 ?
O32 K15 O8W 59.7(6) 4_547 6 ?
O8W K15 O8W 122.9(16) . 6 ?
O13W K15 O4W 159(4) . 7_557 ?
K11 K15 O4W 162.9(18) . 7_557 ?
K13 K15 O4W 53.2(9) 7_557 7_557 ?
O11W K15 O4W 110.8(15) 4_547 7_557 ?
O11W K15 O4W 110.8(15) 7_557 7_557 ?
O32 K15 O4W 90.2(11) 7_557 7_557 ?
O32 K15 O4W 90.2(11) 4_547 7_557 ?
O8W K15 O4W 118.4(8) . 7_557 ?
O8W K15 O4W 118.4(8) 6 7_557 ?
O13W K15 O33 111(3) . 7_557 ?
K11 K15 O33 148.5(18) . 7_557 ?
K13 K15 O33 101.7(15) 7_557 7_557 ?
O11W K15 O33 148.0(11) 4_547 7_557 ?
O11W K15 O33 148.0(11) 7_557 7_557 ?
O32 K15 O33 50.5(7) 7_557 7_557 ?
O32 K15 O33 50.5(7) 4_547 7_557 ?
O8W K15 O33 106.1(9) . 7_557 ?
O8W K15 O33 106.1(9) 6 7_557 ?
O4W K15 O33 48.5(7) 7_557 7_557 ?
O13W K15 W8 95(3) . 7_557 ?
K11 K15 W8 128.3(14) . 7_557 ?
K13 K15 W8 114.8(13) 7_557 7_557 ?
O11W K15 W8 176.7(13) 4_547 7_557 ?
O11W K15 W8 128.8(4) 7_557 7_557 ?
O32 K15 W8 24.0(4) 7_557 7_557 ?
O32 K15 W8 61.2(8) 4_547 7_557 ?
O8W K15 W8 77.6(6) . 7_557 ?
O8W K15 W8 120.6(12) 6 7_557 ?
O4W K15 W8 66.7(8) 7_557 7_557 ?
O33 K15 W8 28.7(3) 7_557 7_557 ?
O40 K16 O40 92.1(11) . 5_666 ?
O40 K16 O6W 95.9(7) . . ?
O40 K16 O6W 79.7(6) 5_666 . ?
O40 K16 O6W 79.7(6) . 2_656 ?
O40 K16 O6W 95.9(7) 5_666 2_656 ?
O6W K16 O6W 173.8(16) . 2_656 ?
O40 K16 O14W 131.9(9) . 5_667 ?
O40 K16 O14W 65.6(5) 5_666 5_667 ?
O6W K16 O14W 119.0(4) . 5_667 ?
O6W K16 O14W 62.3(4) 2_656 5_667 ?
O40 K16 O14W 65.6(5) . 6_564 ?
O40 K16 O14W 131.9(9) 5_666 6_564 ?
O6W K16 O14W 62.3(4) . 6_564 ?
O6W K16 O14W 119.0(4) 2_656 6_564 ?
O14W K16 O14W 158.9(15) 5_667 6_564 ?
O40 K16 K12 48.6(5) . . ?
O40 K16 K12 86.3(8) 5_666 . ?
O6W K16 K12 47.4(5) . . ?
O6W K16 K12 128.4(9) 2_656 . ?
O14W K16 K12 151.6(10) 5_667 . ?
O14W K16 K12 46.5(5) 6_564 . ?
O40 K16 K12 86.3(8) . 5_666 ?
O40 K16 K12 48.6(5) 5_666 5_666 ?
O6W K16 K12 128.4(9) . 5_666 ?
O6W K16 K12 47.4(5) 2_656 5_666 ?
O14W K16 K12 46.5(5) 5_667 5_666 ?
O14W K16 K12 151.6(10) 6_564 5_666 ?
K12 K16 K12 117.0(10) . 5_666 ?
O40 K16 K5 162.2(9) . 5_666 ?
O40 K16 K5 72.53(17) 5_666 5_666 ?
O6W K16 K5 73.1(4) . 5_666 ?
O6W K16 K5 110.0(5) 2_656 5_666 ?
O14W K16 K5 49.9(4) 5_667 5_666 ?
O14W K16 K5 118.1(8) 6_564 5_666 ?
K12 K16 K5 119.6(3) . 5_666 ?
K12 K16 K5 89.8(3) 5_666 5_666 ?
O40 K16 K5 72.53(17) . 6_565 ?
O40 K16 K5 162.2(9) 5_666 6_565 ?
O6W K16 K5 110.0(5) . 6_565 ?
O6W K16 K5 73.1(4) 2_656 6_565 ?
O14W K16 K5 118.1(8) 5_667 6_565 ?
O14W K16 K5 49.9(4) 6_564 6_565 ?
K12 K16 K5 89.8(3) . 6_565 ?
K12 K16 K5 119.6(3) 5_666 6_565 ?
K5 K16 K5 124.0(10) 5_666 6_565 ?
O40 K16 K16 46.1(6) . 5_666 ?
O40 K16 K16 46.1(6) 5_666 5_666 ?
O6W K16 K16 86.9(8) . 5_666 ?
O6W K16 K16 86.9(8) 2_656 5_666 ?
O14W K16 K16 100.6(8) 5_667 5_666 ?
O14W K16 K16 100.6(8) 6_564 5_666 ?
K12 K16 K16 58.5(5) . 5_666 ?
K12 K16 K16 58.5(5) 5_666 5_666 ?
K5 K16 K16 118.0(5) 5_666 5_666 ?
K5 K16 K16 118.0(5) 6_565 5_666 ?
O40 K16 K9 133.9(6) . 1_564 ?
O40 K16 K9 133.9(6) 5_666 1_564 ?
O6W K16 K9 93.1(8) . 1_564 ?
O6W K16 K9 93.1(8) 2_656 1_564 ?
O14W K16 K9 79.4(8) 5_667 1_564 ?
O14W K16 K9 79.4(8) 6_564 1_564 ?
K12 K16 K9 121.5(5) . 1_564 ?
K12 K16 K9 121.5(5) 5_666 1_564 ?
K5 K16 K9 62.0(5) 5_666 1_564 ?
K5 K16 K9 62.0(5) 6_565 1_564 ?
K16 K16 K9 180.000(2) 5_666 1_564 ?
K18 K17 O12W 158(3) . . ?
K18 K17 O16W 63(2) . . ?
O12W K17 O16W 97(2) . . ?
K18 K17 K17 104(2) . 6 ?
O12W K17 K17 70.3(17) . 6 ?
O16W K17 K17 58.9(11) . 6 ?
K18 K17 O12W 144(3) . 6 ?
O12W K17 O12W 25.2(19) . 6 ?
O16W K17 O12W 82(2) . 6 ?
K17 K17 O12W 45.0(10) 6 6 ?
K18 K17 O19W 129(3) . . ?
O12W K17 O19W 68(2) . . ?
O16W K17 O19W 121.1(16) . . ?
K17 K17 O19W 62.5(8) 6 . ?
O12W K17 O19W 60.6(16) 6 . ?
K18 K17 O5W 130(2) . . ?
O12W K17 O5W 68.0(16) . . ?
O16W K17 O5W 164(2) . . ?
K17 K17 O5W 118.9(7) 6 . ?
O12W K17 O5W 86.4(15) 6 . ?
O19W K17 O5W 61.5(10) . . ?
K18 K17 O28 91(2) . . ?
O12W K17 O28 79(2) . . ?
O16W K17 O28 87.8(15) . . ?
K17 K17 O28 129.6(7) 6 . ?
O12W K17 O28 98.3(13) 6 . ?
O19W K17 O28 137.7(16) . . ?
O5W K17 O28 82.3(9) . . ?
K18 K17 O17W 108(3) . . ?
O12W K17 O17W 50.4(19) . . ?
O16W K17 O17W 50.3(18) . . ?
K17 K17 O17W 64.7(8) 6 . ?
O12W K17 O17W 47.7(15) 6 . ?
O19W K17 O17W 108.1(16) . . ?
O5W K17 O17W 113.2(15) . . ?
O28 K17 O17W 64.9(8) . . ?
K18 K17 O18W 43(2) . 7_557 ?
O12W K17 O18W 156(3) . 7_557 ?
O16W K17 O18W 95.6(19) . 7_557 ?
K17 K17 O18W 99.7(9) 6 7_557 ?
O12W K17 O18W 139.7(17) 6 7_557 ?
O19W K17 O18W 88.0(15) . 7_557 ?
O5W K17 O18W 100.8(12) . 7_557 ?
O28 K17 O18W 121.9(14) . 7_557 ?
O17W K17 O18W 145.9(17) . 7_557 ?
K18 K17 O27 66(2) . . ?
O12W K17 O27 119(2) . . ?
O16W K17 O27 113.0(14) . . ?
K17 K17 O27 169.9(6) 6 . ?
O12W K17 O27 143.6(14) 6 . ?
O19W K17 O27 124.3(12) . . ?
O5W K17 O27 70.7(8) . . ?
O28 K17 O27 52.0(6) . . ?
O17W K17 O27 116.0(11) . . ?
O18W K17 O27 74.2(10) 7_557 . ?
K18 K17 K18 75(3) . 6 ?
O12W K17 K18 97.1(19) . 6 ?
O16W K17 K18 42.6(14) . 6 ?
K17 K17 K18 28.7(8) 6 6 ?
O12W K17 K18 72.3(13) 6 6 ?
O19W K17 K18 81.4(13) . 6 ?
O5W K17 K18 142.8(14) . 6 ?
O28 K17 K18 129.8(15) . 6 ?
O17W K17 K18 74.3(13) . 6 ?
O18W K17 K18 78.9(13) 7_557 6 ?
O27 K17 K18 141.2(12) . 6 ?
K17 K18 O18W 104(3) . 7_557 ?
K17 K18 O16W 76(3) . . ?
O18W K18 O16W 135(3) 7_557 . ?
K17 K18 K11 129(3) . . ?
O18W K18 K11 74.0(17) 7_557 . ?
O16W K18 K11 73(2) . . ?
K17 K18 O11W 118(3) . 7_557 ?
O18W K18 O11W 19.7(12) 7_557 7_557 ?
O16W K18 O11W 122(2) . 7_557 ?
K11 K18 O11W 54.6(11) . 7_557 ?
K17 K18 O27 84(2) . . ?
O18W K18 O27 93.0(18) 7_557 . ?
O16W K18 O27 131(2) . . ?
K11 K18 O27 146.0(18) . . ?
O11W K18 O27 107.5(15) 7_557 . ?
K17 K18 K18 76(2) . 6 ?
O18W K18 K18 93.2(15) 7_557 6 ?
O16W K18 K18 42.8(17) . 6 ?
K11 K18 K18 53.7(10) . 6 ?
O11W K18 K18 83.5(10) 7_557 6 ?
O27 K18 K18 160.3(9) . 6 ?
K17 K18 K17 47.8(19) . 6 ?
O18W K18 K17 99.5(19) 7_557 6 ?
O16W K18 K17 47.5(18) . 6 ?
K11 K18 K17 82.1(13) . 6 ?
O11W K18 K17 98.5(15) 7_557 6 ?
O27 K18 K17 131.6(14) . 6 ?
K18 K18 K17 28.7(8) 6 6 ?
K17 K18 O28 59.8(19) . . ?
O18W K18 O28 139(2) 7_557 . ?
O16W K18 O28 80.7(19) . . ?
K11 K18 O28 146.4(17) . . ?
O11W K18 O28 157.2(17) 7_557 . ?
O27 K18 O28 50.4(7) . . ?
K18 K18 O28 115.9(8) 6 . ?
K17 K18 O28 94.8(12) 6 . ?
K17 K18 O6 136(3) . . ?
O18W K18 O6 119(2) 7_557 . ?
O16W K18 O6 79.8(19) . . ?
K11 K18 O6 75.5(11) . . ?
O11W K18 O6 106.0(15) 7_557 . ?
O27 K18 O6 84.2(11) . . ?
K18 K18 O6 108.9(8) 6 . ?
K17 K18 O6 126.9(16) 6 . ?
O28 K18 O6 80.0(10) . . ?
K17 K18 K7 135(3) . . ?
O18W K18 K7 85.4(17) 7_557 . ?
O16W K18 K7 126(2) . . ?
K11 K18 K7 95.9(13) . . ?
O11W K18 K7 84.9(12) 7_557 . ?
O27 K18 K7 51.1(7) . . ?
K18 K18 K7 148.2(8) 6 . ?
K17 K18 K7 174.0(17) 6 . ?
O28 K18 K7 83.6(10) . . ?
O6 K18 K7 47.1(6) . . ?
K17 K18 K6 74(2) . 7_557 ?
O18W K18 K6 53.5(14) 7_557 7_557 ?
O16W K18 K6 150(2) . 7_557 ?
K11 K18 K6 127.3(15) . 7_557 ?
O11W K18 K6 72.7(11) 7_557 7_557 ?
O27 K18 K6 46.8(6) . 7_557 ?
K18 K18 K6 126.5(7) 6 7_557 ?
K17 K18 K6 108.6(12) 6 7_557 ?
O28 K18 K6 85.6(10) . 7_557 ?
O6 K18 K6 123.4(13) . 7_557 ?
K7 K18 K6 77.2(9) . 7_557 ?
O18W K19 O18W 79.5(17) . 6_565 ?
O18W K19 O22 163.0(12) . 6_566 ?
O18W K19 O22 84.3(8) 6_565 6_566 ?
O18W K19 O22 84.3(8) . 1_556 ?
O18W K19 O22 163.0(12) 6_565 1_556 ?
O22 K19 O22 111.3(9) 6_566 1_556 ?
O18W K19 O19W 89.1(13) . 7_557 ?
O18W K19 O19W 89.1(13) 6_565 7_557 ?
O22 K19 O19W 85.5(8) 6_566 7_557 ?
O22 K19 O19W 85.5(8) 1_556 7_557 ?
O18W K19 O11W 70.1(11) . 6_565 ?
O18W K19 O11W 22.8(8) 6_565 6_565 ?
O22 K19 O11W 96.5(6) 6_566 6_565 ?
O22 K19 O11W 149.7(9) 1_556 6_565 ?
O19W K19 O11W 109.2(13) 7_557 6_565 ?
O18W K19 O11W 22.8(8) . . ?
O18W K19 O11W 70.1(11) 6_565 . ?
O22 K19 O11W 149.7(9) 6_566 . ?
O22 K19 O11W 96.5(6) 1_556 . ?
O19W K19 O11W 109.2(13) 7_557 . ?
O11W K19 O11W 54.1(11) 6_565 . ?
O18W K19 O23 135.2(10) . 1_556 ?
O18W K19 O23 135.2(10) 6_565 1_556 ?
O22 K19 O23 56.8(5) 6_566 1_556 ?
O22 K19 O23 56.8(5) 1_556 1_556 ?
O19W K19 O23 68.4(12) 7_557 1_556 ?
O11W K19 O23 153.0(5) 6_565 1_556 ?
O11W K19 O23 153.0(5) . 1_556 ?
O18W K19 K12 98.9(11) . 1_556 ?
O18W K19 K12 98.9(11) 6_565 1_556 ?
O22 K19 K12 88.6(7) 6_566 1_556 ?
O22 K19 K12 88.6(7) 1_556 1_556 ?
O19W K19 K12 169.5(14) 7_557 1_556 ?
O11W K19 K12 80.1(8) 6_565 1_556 ?
O11W K19 K12 80.1(8) . 1_556 ?
O23 K19 K12 101.1(9) 1_556 1_556 ?
O18W K19 K13 74.5(10) . . ?
O18W K19 K13 74.5(10) 6_565 . ?
O22 K19 K13 106.1(7) 6_566 . ?
O22 K19 K13 106.1(7) 1_556 . ?
O19W K19 K13 158.6(14) 7_557 . ?
O11W K19 K13 52.5(7) 6_565 . ?
O11W K19 K13 52.5(7) . . ?
O23 K19 K13 133.0(10) 1_556 . ?
K12 K19 K13 31.9(5) 1_556 . ?
O18W K19 W6 161.7(12) . 6_566 ?
O18W K19 W6 108.0(8) 6_565 6_566 ?
O22 K19 W6 26.6(3) 6_566 6_566 ?
O22 K19 W6 86.1(7) 1_556 6_566 ?
O19W K19 W6 74.6(10) 7_557 6_566 ?
O11W K19 W6 122.8(5) 6_565 6_566 ?
O11W K19 W6 175.5(9) . 6_566 ?
O23 K19 W6 30.3(2) 1_556 6_566 ?
K12 K19 W6 96.4(7) 1_556 6_566 ?
K13 K19 W6 123.2(7) . 6_566 ?
O18W K19 W6 108.0(8) . 1_556 ?
O18W K19 W6 161.7(12) 6_565 1_556 ?
O22 K19 W6 86.1(7) 6_566 1_556 ?
O22 K19 W6 26.6(3) 1_556 1_556 ?
O19W K19 W6 74.6(10) 7_557 1_556 ?
O11W K19 W6 175.5(9) 6_565 1_556 ?
O11W K19 W6 122.8(5) . 1_556 ?
O23 K19 W6 30.3(2) 1_556 1_556 ?
K12 K19 W6 96.4(7) 1_556 1_556 ?
K13 K19 W6 123.2(7) . 1_556 ?
W6 K19 W6 60.1(4) 6_566 1_556 ?
K8 O1W K10 96.6(4) . . ?
K8 O1W K14 97.2(5) . 5_657 ?
K10 O1W K14 151.0(7) . 5_657 ?
K14 O2W K8 96.2(3) 5_657 . ?
K14 O2W K8 96.2(3) 5_657 6 ?
K8 O2W K8 167.6(7) . 6 ?
K5 O3W K9 92.6(4) . 5_657 ?
K13 O4W K2 83.8(2) . . ?
K13 O4W K2 83.8(2) . 6_565 ?
K2 O4W K2 166.8(5) . 6_565 ?
K13 O4W K15 53.3(9) . 7_557 ?
K2 O4W K15 88.0(3) . 7_557 ?
K2 O4W K15 88.0(3) 6_565 7_557 ?
K17 O5W K6 81.6(7) . 7_557 ?
K17 O5W K6 164.3(8) . 1_554 ?
K6 O5W K6 84.4(3) 7_557 1_554 ?
K12 O6W K2 116.5(6) . 6_564 ?
K12 O6W K16 81.4(7) . . ?
K2 O6W K16 153.4(9) 6_564 . ?
K12 O6W K13 38.3(5) . 1_554 ?
K2 O6W K13 79.9(4) 6_564 1_554 ?
K16 O6W K13 119.7(7) . 1_554 ?
K4 O7W K5 100.4(4) . 1_556 ?
K4 O7W K14 92.6(5) . 5_658 ?
K5 O7W K14 166.9(6) 1_556 5_658 ?
K7 O8W K11 103.7(5) . . ?
K7 O8W K15 150.3(10) . . ?
K11 O8W K15 50.8(8) . . ?
K3 O9W K1 109.0(3) . . ?
K3 O9W K7 82.8(3) . . ?
K1 O9W K7 168.0(4) . . ?
O10W O10W K10 83.0(4) 5_667 5_667 ?
O10W O10W K10 83.0(4) 5_667 . ?
K10 O10W K10 166.0(8) 5_667 . ?
O18W O11W K11 99(3) . 7_557 ?
O18W O11W K18 39(2) . 7_557 ?
K11 O11W K18 60.9(11) 7_557 7_557 ?
O18W O11W K19 71(2) . . ?
K11 O11W K19 110.5(8) 7_557 . ?
K18 O11W K19 92.1(13) 7_557 . ?
O18W O11W K15 157(3) . 7_557 ?
K11 O11W K15 58.4(12) 7_557 7_557 ?
K18 O11W K15 117.9(17) 7_557 7_557 ?
K19 O11W K15 120.2(10) . 7_557 ?
O18W O11W K13 145(3) . . ?
K11 O11W K13 106.7(10) 7_557 . ?
K18 O11W K13 160.6(11) 7_557 . ?
K19 O11W K13 78.0(9) . . ?
K15 O11W K13 56.4(11) 7_557 . ?
O12W O12W K17 109.7(17) 6 . ?
O12W O12W K17 45.0(10) 6 6 ?
K17 O12W K17 65(2) . 6 ?
O12W O12W K4 77.6(9) 6 1_554 ?
K17 O12W K4 168(3) . 1_554 ?
K17 O12W K4 121.9(16) 6 1_554 ?
K15 O13W K11 115(3) . . ?
K15 O13W K3 120(3) . 7_557 ?
K11 O13W K3 124.8(16) . 7_557 ?
K12 O14W K5 134.9(8) 1_556 1_556 ?
K12 O14W K16 77.6(9) 1_556 5_667 ?
K5 O14W K16 77.0(5) 1_556 5_667 ?
K14 O15W K14 180.000(3) 5_657 . ?
K18 O16W K18 94(3) 6 . ?
K18 O16W K17 40.6(15) 6 6 ?
K18 O16W K17 90(3) . 6 ?
K18 O16W K17 90(3) 6 . ?
K18 O16W K17 40.6(15) . . ?
K17 O16W K17 62(2) 6 . ?
K18 O16W K11 62(2) 6 . ?
K18 O16W K11 62(2) . . ?
K17 O16W K11 95(2) 6 . ?
K17 O16W K11 95(2) . . ?
K14 O17W K17 154.7(8) 5_657 6 ?
K14 O17W K17 154.7(8) 5_657 . ?
K17 O17W K17 50.6(16) 6 . ?
K14 O17W K4 85.2(14) 5_657 1_554 ?
K17 O17W K4 95.1(15) 6 1_554 ?
K17 O17W K4 95.1(15) . 1_554 ?
O11W O18W K18 121(3) . 7_557 ?
O11W O18W K19 86(3) . . ?
K18 O18W K19 117(2) 7_557 . ?
O11W O18W K17 141(3) . 7_557 ?
K18 O18W K17 32.3(14) 7_557 7_557 ?
K19 O18W K17 89.2(13) . 7_557 ?
O11W O18W K11 59(2) . 7_557 ?
K18 O18W K11 63.3(16) 7_557 7_557 ?
K19 O18W K11 103.7(12) . 7_557 ?
K17 O18W K11 84.9(12) 7_557 7_557 ?
O11W O18W K6 142(3) . . ?
K18 O18W K6 94.1(18) 7_557 . ?
K19 O18W K6 90.3(11) . . ?
K17 O18W K6 77.0(11) 7_557 . ?
K11 O18W K6 156.9(15) 7_557 . ?
K17 O19W K17 55.0(16) . 6 ?
K17 O19W K19 91.2(18) . 7_557 ?
K17 O19W K19 91.2(18) 6 7_557 ?
K17 O19W K1 139.7(15) . 7_556 ?
K17 O19W K1 139.7(15) 6 7_556 ?
K19 O19W K1 119.3(15) 7_557 7_556 ?

loop_
_geom_bond_atom_site_label_1
_geom_bond_atom_site_label_2
_geom_bond_distance
_geom_bond_site_symmetry_2
_geom_bond_publ_flag
W1 O6 1.740(7) . ?
W1 O5 1.754(8) . ?
W1 O2 1.903(7) . ?
W1 O1 1.940(5) . ?
W1 O3 2.126(7) . ?
W1 O4 2.256(6) . ?
W1 K8 3.780(3) . ?
W1 K11 3.794(10) . ?
W1 K7 3.918(3) 7_557 ?
W1 K3 3.926(4) 7_557 ?
W2 O9 1.749(8) . ?
W2 O8 1.749(8) . ?
W2 O2 1.883(7) . ?
W2 O10 1.930(7) . ?
W2 O7 2.122(7) . ?
W2 O11 2.278(7) . ?
W2 K2 3.716(3) . ?
W2 K7 4.080(4) 7_557 ?
W3 O14 1.735(8) . ?
W3 O12 1.746(8) . ?
W3 O15 1.8952(16) . ?
W3 O10 1.927(7) . ?
W3 O13 2.187(8) . ?
W3 O11 2.251(7) . ?
W3 K4 3.723(4) . ?
W3 K1 3.886(4) 7_557 ?
W3 K9 4.0836(7) 5_658 ?
W4 O16 1.741(10) . ?
W4 O13 1.889(8) . ?
W4 O13 1.889(8) 6 ?
W4 O17 1.938(7) 6 ?
W4 O17 1.938(7) . ?
W4 O18 2.306(9) . ?
W4 K9 3.698(3) 5_658 ?
W4 K9 3.698(3) . ?
W5 O20 1.728(7) . ?
W5 O3 1.819(7) . ?
W5 O7 1.859(7) . ?
W5 O19 1.962(5) . ?
W5 O17 2.005(7) . ?
W5 O18 2.306(6) . ?
W5 K2 3.643(3) . ?
W5 K8 3.729(3) . ?
W5 K14 3.940(17) . ?
W6 O22 1.738(8) . ?
W6 O21 1.748(9) . ?
W6 O23 1.8948(18) . ?
W6 O26 1.945(8) . ?
W6 O24 2.132(8) . ?
W6 O25 2.233(7) . ?
W6 K19 3.73(2) 1_554 ?
W6 K5 3.893(3) . ?
W6 K6 3.949(3) 1_554 ?
W6 K1 3.961(5) . ?
W6 K6 4.104(3) 7_557 ?
W7 O28 1.740(8) . ?
W7 O27 1.760(8) . ?
W7 O30 1.894(7) . ?
W7 O26 1.926(7) . ?
W7 O29 2.103(8) . ?
W7 O25 2.305(7) . ?
W7 K17 3.79(3) . ?
W7 K8 3.804(3) . ?
W7 K5 3.886(3) . ?
W7 K7 3.951(3) . ?
W7 K18 3.96(5) . ?
W8 O31 1.732(7) . ?
W8 O32 1.758(8) . ?
W8 O30 1.914(7) . ?
W8 O33 1.929(5) . ?
W8 O35 2.108(7) . ?
W8 O34 2.277(6) . ?
W8 K8 3.709(3) . ?
W8 K3 3.799(4) . ?
W8 K15 4.01(4) 7_557 ?
W9 O39 1.753(8) . ?
W9 O29 1.823(8) . ?
W9 O35 1.905(7) . ?
W9 O37 1.913(8) . ?
W9 O36 2.022(6) . ?
W9 O38 2.308(6) . ?
W9 K10 3.6690(17) . ?
W9 K5 3.781(3) . ?
W9 K2 4.084(3) 2_657 ?
W10 O40 1.745(11) . ?
W10 O24 1.818(8) 6_565 ?
W10 O24 1.818(8) . ?
W10 O37 2.015(8) 6_565 ?
W10 O37 2.015(8) . ?
W10 O38 2.315(10) . ?
W10 K5 3.840(3) 6_565 ?
W10 K5 3.840(3) . ?
Si1 O11 1.625(7) . ?
Si1 O11 1.625(7) 6 ?
Si1 O4 1.641(10) . ?
Si1 O18 1.691(10) . ?
Si2 O25 1.627(7) . ?
Si2 O25 1.627(7) 6_565 ?
Si2 O34 1.638(9) . ?
Si2 O38 1.676(11) . ?
Si2 K3 3.863(6) . ?
O1 W1 1.940(5) 6 ?
O1 K11 2.833(16) . ?
O2 K7 3.311(8) 7_557 ?
O3 K8 2.831(7) . ?
O4 W1 2.256(6) 6 ?
O4 K3 3.319(11) 7_557 ?
O5 K3 2.585(9) 7_557 ?
O5 K7 2.829(9) 7_557 ?
O5 K11 3.298(15) . ?
O6 K7 2.725(8) . ?
O6 K8 2.763(8) . ?
O6 K18 3.38(5) . ?
O7 K2 2.793(7) . ?
O8 K2 2.675(9) . ?
O8 K13 3.251(10) . ?
O9 K6 2.714(8) . ?
O9 K7 3.054(8) 7_557 ?
O12 K1 2.834(9) 7_557 ?
O12 K6 2.895(9) . ?
O13 K9 2.940(8) 5_658 ?
O14 K5 2.776(8) 1_556 ?
O14 K4 2.887(9) . ?
O14 K9 3.095(9) 5_658 ?
O15 W3 1.8952(16) 6 ?
O15 K4 2.963(11) . ?
O15 K1 3.346(12) 7_557 ?
O16 K4 2.720(11) 5_658 ?
O16 K9 2.877(7) 5_658 ?
O16 K9 2.877(7) . ?
O17 K14 3.322(19) . ?
O18 W5 2.306(6) 6 ?
O19 W5 1.962(5) 6 ?
O19 K14 2.83(2) . ?
O20 K2 2.940(8) . ?
O20 K8 3.039(8) . ?
O21 K6 2.666(9) 7_557 ?
O21 K1 2.838(9) . ?
O22 K6 2.687(9) 1_554 ?
O22 K19 2.856(17) 1_554 ?
O23 W6 1.8948(17) 6_565 ?
O23 K19 3.00(3) 1_554 ?
O23 K1 3.373(12) . ?
O24 K5 2.816(8) . ?
O26 K5 2.812(8) . ?
O27 K7 2.808(8) . ?
O27 K6 2.859(8) 7_557 ?
O27 K18 3.00(5) . ?
O27 K17 3.25(3) . ?
O28 K17 2.86(3) . ?
O28 K8 2.981(9) . ?
O28 K18 3.31(5) . ?
O29 K5 2.834(8) . ?
O30 K8 2.972(8) . ?
O30 K7 3.340(8) . ?
O31 K2 2.699(7) . ?
O31 K8 2.804(8) . ?
O31 K10 3.251(9) . ?
O32 K3 2.645(9) . ?
O32 K15 3.00(4) 7_557 ?
O32 K7 3.086(9) . ?
O33 W8 1.929(5) 6_565 ?
O33 K15 3.38(5) 7_557 ?
O34 W8 2.277(6) 6_565 ?
O34 K3 2.917(11) . ?
O35 K10 3.010(8) . ?
O36 W9 2.022(6) 6_565 ?
O37 K5 2.990(9) . ?
O38 W9 2.308(6) 6_565 ?
O39 K2 2.621(8) 2_657 ?
O39 K10 2.768(8) . ?
O40 K16 2.86(3) 5_666 ?
O40 K16 2.86(3) . ?
O40 K12 2.87(2) . ?
K1 O9W 2.788(11) 6_565 ?
K1 O9W 2.788(11) . ?
K1 O12 2.834(9) 7_557 ?
K1 O12 2.834(9) 4_557 ?
K1 O21 2.838(9) 6_565 ?
K1 O19W 3.28(5) 7_556 ?
K1 O15 3.346(12) 7_557 ?
K1 W3 3.886(4) 7_557 ?
K1 W3 3.886(4) 4_557 ?
K2 O39 2.621(8) 2_657 ?
K2 O6W 2.829(12) 6_566 ?
K2 O4W 2.966(3) . ?
K2 K13 3.843(8) . ?
K2 W9 4.084(3) 2_657 ?
K2 K10 4.171(3) . ?
K3 O9W 2.575(11) . ?
K3 O9W 2.575(11) 6_565 ?
K3 O5 2.585(9) 4_557 ?
K3 O5 2.585(9) 7_557 ?
K3 O32 2.645(9) 6_565 ?
K3 O13W 3.25(4) 7_557 ?
K3 O4 3.319(11) 7_557 ?
K3 K7 3.715(3) . ?
K3 K7 3.715(3) 6_565 ?
K3 W8 3.799(4) 6_565 ?
K4 O16 2.720(11) 5_658 ?
K4 O12W 2.74(3) 6_556 ?
K4 O12W 2.74(3) 1_556 ?
K4 O7W 2.811(13) . ?
K4 O7W 2.811(13) 6 ?
K4 O14 2.887(9) 6 ?
K4 O17W 3.39(5) 1_556 ?
K4 W3 3.723(4) 6 ?
K4 K14 4.24(2) 5_658 ?
K5 O14 2.776(8) 1_554 ?
K5 O3W 2.830(16) . ?
K5 O7W 2.991(15) 1_554 ?
K5 O14W 3.084(19) 1_554 ?
K6 O21 2.666(9) 7_557 ?
K6 O22 2.687(9) 1_556 ?
K6 O27 2.859(8) 7_557 ?
K6 O5W 2.936(13) 7_557 ?
K6 O18W 3.14(4) . ?
K6 O5W 3.360(12) 1_556 ?
K6 K17 3.79(3) 7_557 ?
K6 K18 3.89(5) 7_557 ?
K6 W6 3.949(3) 1_556 ?
K6 W6 4.104(3) 7_557 ?
K7 O8W 2.763(15) . ?
K7 O5 2.829(9) 7_557 ?
K7 O9W 3.021(10) . ?
K7 O9 3.054(8) 7_557 ?
K7 O2 3.311(8) 7_557 ?
K7 K18 3.45(5) . ?
K7 W1 3.918(3) 7_557 ?
K8 O1W 2.669(11) . ?
K8 O2W 2.960(3) . ?
K9 O3W 2.859(13) 5_657 ?
K9 O3W 2.859(13) 6_556 ?
K9 O16 2.877(7) 5_658 ?
K9 O13 2.940(8) 5_658 ?
K9 O13 2.940(8) 6 ?
K9 O14 3.095(9) 6 ?
K9 O14 3.095(9) 5_658 ?
K9 W4 3.698(3) 5_658 ?
K9 K16 4.06(4) 1_546 ?
K9 W3 4.0836(6) 5_658 ?
K10 O39 2.768(8) 2_657 ?
K10 O10W 2.894(6) 5_667 ?
K10 O10W 2.894(6) . ?
K10 O1W 3.003(14) . ?
K10 O1W 3.003(14) 2_657 ?
K10 O35 3.010(8) 2_657 ?
K10 O31 3.251(9) 2_657 ?
K10 W9 3.6690(17) 2_657 ?
K11 O13W 1.81(5) . ?
K11 O11W 2.56(3) 4_547 ?
K11 O11W 2.56(3) 7_557 ?
K11 K15 2.68(5) . ?
K11 K18 2.75(5) 6 ?
K11 K18 2.75(5) . ?
K11 O18W 2.96(4) 4_547 ?
K11 O18W 2.96(4) 7_557 ?
K11 O16W 2.98(7) . ?
K11 O8W 3.111(18) 6 ?
K11 O8W 3.111(18) . ?
K12 K13 1.98(3) 1_554 ?
K12 O14W 2.82(2) 6_564 ?
K12 O14W 2.82(2) 1_554 ?
K12 O6W 2.83(2) . ?
K12 O6W 2.83(2) 6_565 ?
K12 K19 3.45(4) 1_554 ?
K12 K16 3.80(3) . ?
K12 K16 3.80(3) 5_666 ?
K12 K15 4.74(5) 7_556 ?
K12 K2 4.811(16) 1_554 ?
K12 K2 4.811(16) 6_564 ?
K13 K12 1.98(3) 1_556 ?
K13 O4W 2.787(18) . ?
K13 K15 2.79(5) 7_557 ?
K13 O11W 3.00(3) . ?
K13 O11W 3.00(3) 6_565 ?
K13 O6W 3.15(2) 1_556 ?
K13 O6W 3.15(2) 6_566 ?
K13 O8 3.251(10) 6_565 ?
K13 K19 3.70(3) . ?
K13 K2 3.843(8) 6_565 ?
K14 O15W 2.55(2) . ?
K14 O17W 2.84(6) 5_657 ?
K14 O2W 2.93(3) 5_657 ?
K14 O7W 3.05(2) 2_658 ?
K14 O7W 3.05(2) 5_658 ?
K14 O1W 3.161(15) 5_657 ?
K14 O1W 3.161(15) 2_657 ?
K14 O17 3.322(19) 6 ?
K14 W5 3.940(17) 6 ?
K15 O13W 1.36(5) . ?
K15 K13 2.79(5) 7_557 ?
K15 O11W 2.90(5) 4_547 ?
K15 O11W 2.90(5) 7_557 ?
K15 O32 3.00(4) 7_557 ?
K15 O32 3.00(4) 4_547 ?
K15 O8W 3.15(3) . ?
K15 O8W 3.15(3) 6 ?
K15 O4W 3.34(5) 7_557 ?
K15 O33 3.38(5) 7_557 ?
K15 W8 4.01(4) 7_557 ?
K16 O40 2.86(3) 5_666 ?
K16 O6W 2.996(12) . ?
K16 O6W 2.996(12) 2_656 ?
K16 O14W 3.22(2) 5_667 ?
K16 O14W 3.22(2) 6_564 ?
K16 K12 3.80(3) 5_666 ?
K16 K5 3.927(18) 5_666 ?
K16 K5 3.927(18) 6_565 ?
K16 K16 3.97(8) 5_666 ?
K16 K9 4.06(4) 1_564 ?
K17 K18 1.62(4) . ?
K17 O12W 1.96(4) . ?
K17 O16W 2.42(6) . ?
K17 K17 2.50(7) 6 ?
K17 O12W 2.60(5) 6 ?
K17 O19W 2.71(5) . ?
K17 O5W 2.86(3) . ?
K17 O17W 2.93(6) . ?
K17 O18W 2.95(5) 7_557 ?
K17 K18 3.28(5) 6 ?
K18 O18W 2.09(6) 7_557 ?
K18 O16W 2.22(6) . ?
K18 O11W 2.84(5) 7_557 ?
K18 K18 3.26(9) 6 ?
K18 K17 3.28(5) 6 ?
K18 K6 3.89(5) 7_557 ?
K19 O18W 2.73(4) . ?
K19 O18W 2.73(4) 6_565 ?
K19 O22 2.856(18) 6_566 ?
K19 O22 2.856(17) 1_556 ?
K19 O19W 2.87(6) 7_557 ?
K19 O11W 2.88(3) 6_565 ?
K19 O11W 2.88(3) . ?
K19 O23 3.00(3) 1_556 ?
K19 K12 3.45(4) 1_556 ?
K19 W6 3.73(2) 6_566 ?
K19 W6 3.73(2) 1_556 ?
O1W K14 3.161(15) 5_657 ?
O2W K14 2.93(3) 5_657 ?
O2W K8 2.960(3) 6 ?
O3W K9 2.859(13) 5_657 ?
O4W K2 2.966(3) 6_565 ?
O4W K15 3.34(5) 7_557 ?
O5W K6 2.936(13) 7_557 ?
O5W K6 3.360(12) 1_554 ?
O6W K2 2.829(12) 6_564 ?
O6W K13 3.15(2) 1_554 ?
O7W K5 2.991(15) 1_556 ?
O7W K14 3.05(2) 5_658 ?
O10W O10W 0.71(4) 5_667 ?
O10W K10 2.894(6) 5_667 ?
O11W O18W 1.12(4) . ?
O11W K11 2.56(3) 7_557 ?
O11W K18 2.84(5) 7_557 ?
O11W K15 2.90(5) 7_557 ?
O12W O12W 1.18(9) 6 ?
O12W K17 2.60(5) 6 ?
O12W K4 2.74(3) 1_554 ?
O13W K3 3.25(4) 7_557 ?
O14W K12 2.82(2) 1_556 ?
O14W K5 3.084(19) 1_556 ?
O14W K16 3.22(2) 5_667 ?
O15W K14 2.55(2) 5_657 ?
O16W K18 2.22(6) 6 ?
O16W K17 2.42(6) 6 ?
O17W K14 2.84(6) 5_657 ?
O17W K17 2.93(6) 6 ?
O17W K4 3.39(5) 1_554 ?
O18W K18 2.09(6) 7_557 ?
O18W K17 2.95(5) 7_557 ?
O18W K11 2.96(4) 7_557 ?
O19W K17 2.71(5) 6 ?
O19W K19 2.87(5) 7_557 ?
O19W K1 3.28(5) 7_556 ?
